data_7057818
loop_
_publ_author_name
'Zhang, Ya-Xin'
'Zhang, Yue-Hua'
'Liu, Bi-Ying'
'Wang, Wen-Min'
'Tang, Gong-Ping'
'Wei, Hai-Ying'
'Wu, Zhi-Lei'

_publ_section_title
;
 Synthesis, luminescence and magnetic properties of tetranuclear
 lanthanide-based (Eu4, Gd4 and Dy4) clusters
;
_journal_issue 22
_journal_name_full 'New Journal of Chemistry'
_journal_page_first 18305
_journal_paper_doi 10.1039/C8NJ04226H
_journal_volume 42
_journal_year 2018
_chemical_formula_moiety '2(C70 H72 Dy2 N6 O8), 2(C2 H3 N)'
_chemical_formula_sum 'C144 H150 Dy4 N14 O16'
_chemical_formula_weight 2982.77
_space_group_crystal_system triclinic
_space_group_IT_number 2
_space_group_name_Hall '-P 1'
_space_group_name_H-M_alt 'P -1'
_symmetry_space_group_name_Hall '-P 1'
_symmetry_space_group_name_H-M 'P -1'
_atom_sites_solution_hydrogens mixed
_audit_creation_date 2018-08-14
_audit_creation_method
;
Olex2 1.2
(compiled 2018.05.29 svn.r3508 for OlexSys, GUI svn.r5506)
;
_audit_update_record
;
2018-08-14 deposited with the CCDC.
2018-10-08 downloaded from the CCDC.
;
_cell_angle_alpha 110.327(2)
_cell_angle_beta 93.328(2)
_cell_angle_gamma 109.820(2)
_cell_formula_units_Z 2
_cell_length_a 17.1171(8)
_cell_length_b 20.3908(10)
_cell_length_c 23.5026(12)
_cell_measurement_reflns_used 9820
_cell_measurement_temperature 150(2)
_cell_measurement_theta_max 25.32
_cell_measurement_theta_min 2.34
_cell_volume 7091.4(6)
_computing_cell_refinement 'SAINT v8.37A (Bruker, 2015)'
_computing_data_reduction 'SAINT v8.37A (Bruker, 2015)'
_computing_molecular_graphics 'Olex2 (Dolomanov et al., 2009)'
_computing_publication_material 'Olex2 (Dolomanov et al., 2009)'
_computing_structure_refinement 'XL (Sheldrick, 2008)'
_diffrn_ambient_temperature 150.0
_diffrn_measured_fraction_theta_full 0.999
_diffrn_measured_fraction_theta_max 0.992
_diffrn_measurement_device_type 'Bruker APEX-II CCD'
_diffrn_measurement_method '\f and \w scans'
_diffrn_radiation_type MoK\a
_diffrn_radiation_wavelength 0.71073
_diffrn_reflns_av_R_equivalents 0.1005
_diffrn_reflns_av_unetI/netI 0.0812
_diffrn_reflns_Laue_measured_fraction_full 0.999
_diffrn_reflns_Laue_measured_fraction_max 0.992
_diffrn_reflns_limit_h_max 20
_diffrn_reflns_limit_h_min -20
_diffrn_reflns_limit_k_max 24
_diffrn_reflns_limit_k_min -24
_diffrn_reflns_limit_l_max 28
_diffrn_reflns_limit_l_min -28
_diffrn_reflns_number 109179
_diffrn_reflns_point_group_measured_fraction_full 0.999
_diffrn_reflns_point_group_measured_fraction_max 0.992
_diffrn_reflns_theta_full 25.242
_diffrn_reflns_theta_max 25.441
_diffrn_reflns_theta_min 2.092
_diffrn_standards_number 0
_exptl_absorpt_coefficient_mu 2.147
_exptl_absorpt_correction_T_max 0.7452
_exptl_absorpt_correction_T_min 0.5926
_exptl_absorpt_correction_type multi-scan
_exptl_absorpt_process_details
;
SADABS-2016/2 (Bruker,2016/2) was used for absorption correction.
wR2(int) was 0.0823 before and 0.0618 after correction.
The Ratio of minimum to maximum transmission is 0.7952.
The \l/2 correction factor is Not present.
;
_exptl_crystal_colour red
_exptl_crystal_density_diffrn 1.397
_exptl_crystal_description block
_exptl_crystal_F_000 3008
_exptl_crystal_size_max 0.29
_exptl_crystal_size_mid 0.21
_exptl_crystal_size_min 0.11
_refine_diff_density_max 2.611
_refine_diff_density_min -1.328
_refine_diff_density_rms 0.173
_refine_ls_extinction_method none
_refine_ls_goodness_of_fit_ref 1.024
_refine_ls_hydrogen_treatment mixed
_refine_ls_matrix_type full
_refine_ls_number_parameters 1633
_refine_ls_number_reflns 26067
_refine_ls_number_restraints 98
_refine_ls_restrained_S_all 1.029
_refine_ls_R_factor_all 0.0992
_refine_ls_R_factor_gt 0.0525
_refine_ls_shift/su_max 0.002
_refine_ls_shift/su_mean 0.000
_refine_ls_structure_factor_coef Fsqd
_refine_ls_weighting_details 'w=1/[\s^2^(Fo^2^)+(0.0864P)^2^] where P=(Fo^2^+2Fc^2^)/3'
_refine_ls_weighting_scheme calc
_refine_ls_wR_factor_gt 0.1265
_refine_ls_wR_factor_ref 0.1527
_reflns_Friedel_coverage 0.000
_reflns_number_gt 17111
_reflns_number_total 26067
_reflns_threshold_expression 'I > 2\s(I)'
_cod_data_source_file c8nj04226h2.cif
_cod_data_source_block mo_3
_cod_depositor_comments 'Adding full bibliography for 7057818--7057820.cif.'
_cod_database_code 7057818
_shelx_shelxl_version_number 2016/6
_shelx_space_group_comment
;
The symmetry employed for this shelxl refinement is uniquely defined
by the following loop, which should always be used as a source of
symmetry information in preference to the above space-group names.
They are only intended as comments.
;
_shelx_estimated_absorpt_t_max 0.798
_shelx_estimated_absorpt_t_min 0.575
_olex2_refinement_description
;
1. Fixed Uiso
 At 1.2 times of:
  All C(H) groups, All O(H) groups
 At 1.5 times of:
  All C(H,H,H) groups
2. Restrained distances
 C7-C6
 1.42 with sigma of 0.02
 O8-H8
 0.82 with sigma of 0.02
3. Rigid bond restraints
 C78, C79, C77
 with sigma for 1-2 distances of 0.01 and sigma for 1-3 distances of 0.02
 C21, C22, C17
 with sigma for 1-2 distances of 0.01 and sigma for 1-3 distances of 0.02
4. Uiso/Uaniso restraints and constraints
C78 \\sim C79 \\sim C76 \\sim C77: within 2A with sigma of 0.01 and sigma for
terminal atoms of 0.02
Uanis(C78) \\sim Ueq, Uanis(C77) \\sim Ueq: with sigma of 0.01 and sigma for
terminal atoms of 0.02
Uanis(C21) \\sim Ueq, Uanis(C20) \\sim Ueq, Uanis(C19) \\sim Ueq, Uanis(C18)
\\sim Ueq, Uanis(C17) \\sim Ueq: with sigma of 0.01 and sigma for terminal
atoms of 0.02
Uanis(N0AA) \\sim Ueq, Uanis(C0AA) \\sim Ueq, Uanis(C1AA) \\sim Ueq: with sigma
of 0.01 and sigma for terminal atoms of 0.02
Uanis(C138) \\sim Ueq: with sigma of 0.01 and sigma for terminal atoms of 0.02
Uanis(N3) \\sim Ueq: with sigma of 0.01 and sigma for terminal atoms of 0.02
5.a Ternary CH refined with riding coordinates:
 O16(H16)
5.b Aromatic/amide H refined with riding coordinates:
 C135(H135), C116(H116), C101(H101), C25(H25), C42(H42), C117(H117), C31(H31),
 C62(H62), C112(H112), C111(H111), C106(H106), C26(H26), C10(H10), C39(H39),
 C55(H55), C46(H46), C23(H23), C100(H100), C57(H57), C49(H49), C107(H107),
 C47(H47), C52(H52), C81(H81), C124(H124), C63(H63), C64(H64), C87(H87),
 C96(H96), C53(H53), C41(H41), C95(H95), C102(H102), C9(H9), C58(H58),
 C2AA(H2AA), C70(H70), C109(H109), C33(H33), C93(H93), C51(H51), C32(H32),
 C90(H90), C91(H91), C7(H7), C14(H14), C104(H104), C30(H30), C37(H37), C89(H89),
  C88(H88), C15(H15), C118(H118), C103(H103), C105(H105), C34(H34), C1(H1),
 C5(H5), C2(H2), C3(H3), C4(H4), C48(H48), C35(H35), C36(H36), C20(H20),
 C17(H17), C21(H21), C19(H19), C18(H18), C50(H50)
5.c Idealised Me refined as rotating group:
 C131(H13A,H13B,H13C), C65(H65A,H65B,H65C), C141(H14D,H14E,H14F), C127(H12A,
 H12B,H12C), C73(H73A,H73B,H73C), C130(H13D,H13E,H13F), C120(H12D,H12E,H12F),
 C66(H66A,H66B,H66C), C121(H12G,H12H,H12I), C84(H84A,H84B,H84C), C132(H13G,H13H,
 H13I), C85(H85A,H85B,H85C), C139(H13J,H13K,H13L), C76(H76A,H76B,H76C),
 C86(H86A,H86B,H86C), C140(H14A,H14B,H14C), C74(H74A,H74B,H74C), C67(H67A,H67B,
 H67C), C75(H75A,H75B,H75C), C138(H13M,H13N,H13O), C78(H78A,H78B,H78C),
 C77(H77A,H77B,H77C), C129(H12J,H12K,H12L), C128(H12M,H12N,H12O), C119(H11A,
 H11B,H11C), C1AA(H1AA,H1AB,H1AC)
;
_olex2_submission_special_instructions 'No special instructions were received'

loop_
_space_group_symop_operation_xyz
'x, y, z'
'-x, -y, -z'

loop_
_atom_site_label
_atom_site_type_symbol
_atom_site_fract_x
_atom_site_fract_y
_atom_site_fract_z
_atom_site_U_iso_or_equiv
_atom_site_adp_type
_atom_site_occupancy
_atom_site_site_symmetry_order
_atom_site_calc_flag
_atom_site_refinement_flags_posn
_atom_site_refinement_flags_adp
Dy3 Dy -0.37069(2) 0.43415(2) 0.43086(2) 0.02285(10) Uani 1 1 d . .
Dy4 Dy -0.59352(2) 0.40283(2) 0.47038(2) 0.02184(10) Uani 1 1 d . .
Dy1 Dy 0.12333(2) 0.04825(2) 0.01995(2) 0.02344(10) Uani 1 1 d . .
Dy2 Dy 0.00704(2) 0.16736(2) 0.07347(2) 0.02431(10) Uani 1 1 d . .
O13 O -0.3747(3) 0.3227(3) 0.3579(2) 0.0263(12) Uani 1 1 d . .
O3 O 0.1190(3) -0.0600(3) -0.0653(2) 0.0234(11) Uani 1 1 d . .
O2 O 0.1452(3) 0.1803(2) 0.0535(2) 0.0215(11) Uani 1 1 d . .
O12 O -0.3933(3) 0.4413(3) 0.3345(2) 0.0284(12) Uani 1 1 d . .
O6 O 0.1937(3) 0.0093(3) 0.0813(2) 0.0304(12) Uani 1 1 d . .
O10 O -0.3081(3) 0.5687(3) 0.4636(2) 0.0241(11) Uani 1 1 d . .
O9 O -0.6391(3) 0.4985(3) 0.4615(2) 0.0262(12) Uani 1 1 d . .
O11 O -0.4883(3) 0.3496(3) 0.4546(2) 0.0209(11) Uani 1 1 d . .
O14 O -0.6434(3) 0.3471(3) 0.3639(2) 0.0270(12) Uani 1 1 d . .
O1 O 0.0653(3) 0.0929(3) 0.1075(2) 0.0261(12) Uani 1 1 d . .
O5 O -0.0838(3) 0.2314(3) 0.0919(2) 0.0290(12) Uani 1 1 d . .
O4 O 0.0077(3) 0.2162(3) -0.0031(2) 0.0311(13) Uani 1 1 d . .
N10 N -0.2241(4) 0.4831(3) 0.4045(3) 0.0267(14) Uani 1 1 d . .
O7 O 0.2663(3) 0.0909(3) 0.0165(3) 0.0395(15) Uani 1 1 d . .
N8 N -0.7132(4) 0.5984(3) 0.4974(3) 0.0268(15) Uani 1 1 d . .
N12 N -0.5539(4) 0.3666(3) 0.5579(3) 0.0225(14) Uani 1 1 d . .
O8 O -0.0074(3) 0.0607(3) -0.0120(2) 0.0213(11) Uani 1 1 d D .
C44 C -0.6985(5) 0.5779(4) 0.4381(3) 0.0223(16) Uani 1 1 d . .
N7 N -0.7248(4) 0.6168(4) 0.2964(3) 0.0330(16) Uani 1 1 d . .
C59 C 0.1569(4) -0.0468(4) -0.1099(3) 0.0226(16) Uani 1 1 d . .
O15 O -0.6785(3) 0.2777(3) 0.4452(2) 0.0311(13) Uani 1 1 d . .
N11 N -0.4563(4) 0.1893(4) 0.5995(3) 0.0377(18) Uani 1 1 d . .
N5 N 0.2488(5) -0.0096(4) -0.2660(3) 0.0392(18) Uani 1 1 d . .
C131 C -0.7660(6) 0.3001(5) 0.2519(4) 0.045(2) Uani 1 1 d . .
H13A H -0.817689 0.265086 0.257407 0.068 Uiso 1 1 calc GR .
H13B H -0.776053 0.302448 0.211247 0.068 Uiso 1 1 calc GR .
H13C H -0.750255 0.350691 0.284403 0.068 Uiso 1 1 calc GR .
C113 C -0.4847(5) 0.3056(4) 0.4850(3) 0.0221(16) Uani 1 1 d . .
C126 C -0.3962(5) 0.2109(4) 0.2707(4) 0.035(2) Uani 1 1 d . .
C135 C -0.6986(5) 0.2156(4) 0.3371(4) 0.0278(18) Uani 1 1 d . .
H135 H -0.712860 0.168215 0.303565 0.033 Uiso 1 1 calc R .
C43 C -0.6568(5) 0.5256(4) 0.4210(3) 0.0234(16) Uani 1 1 d . .
C116 C -0.5322(6) 0.2952(5) 0.6347(4) 0.035(2) Uani 1 1 d . .
H116 H -0.524839 0.271064 0.661491 0.042 Uiso 1 1 calc R .
N4 N 0.1160(4) 0.3044(3) 0.1201(3) 0.0279(15) Uani 1 1 d . .
C65 C 0.0026(6) 0.2404(6) -0.1174(4) 0.052(3) Uani 1 1 d . .
H65A H 0.019553 0.199350 -0.116654 0.078 Uiso 1 1 calc GR .
H65B H 0.029462 0.260242 -0.146917 0.078 Uiso 1 1 calc GR .
H65C H -0.059131 0.221027 -0.130130 0.078 Uiso 1 1 calc GR .
C99 C -0.1186(5) 0.5928(4) 0.3950(4) 0.0312(19) Uani 1 1 d . .
N9 N -0.0157(4) 0.7012(4) 0.3836(3) 0.0380(17) Uani 1 1 d . .
N3 N 0.3862(6) 0.4654(5) 0.0968(5) 0.080(3) Uani 1 1 d . U
C11 C 0.0481(5) 0.0828(4) 0.1591(4) 0.0286(18) Uani 1 1 d . .
C61 C 0.1929(5) 0.0306(4) -0.1730(4) 0.0273(17) Uani 1 1 d . .
N2 N 0.0113(4) 0.1913(4) 0.1868(3) 0.0324(16) Uani 1 1 d . .
C114 C -0.5143(4) 0.3167(4) 0.5416(3) 0.0198(15) Uani 1 1 d . .
C28 C 0.1913(5) 0.3151(4) 0.1005(3) 0.0263(17) Uani 1 1 d . .
C101 C -0.1082(5) 0.4704(4) 0.3545(4) 0.0311(19) Uani 1 1 d . .
H101 H -0.080419 0.438368 0.334004 0.037 Uiso 1 1 calc R .
C133 C -0.6941(5) 0.2723(4) 0.2558(4) 0.0313(19) Uani 1 1 d . .
C27 C 0.2065(5) 0.2486(4) 0.0659(3) 0.0229(17) Uani 1 1 d . .
C22 C 0.5225(6) 0.5552(6) 0.0995(6) 0.072(4) Uani 1 1 d . U
C29 C 0.2537(5) 0.3869(4) 0.1123(4) 0.035(2) Uani 1 1 d . .
C25 C 0.3418(5) 0.3288(5) 0.0574(5) 0.044(2) Uani 1 1 d . .
H25 H 0.392283 0.332727 0.041570 0.053 Uiso 1 1 calc R .
C141 C -0.1539(8) 0.6284(8) 0.5955(6) 0.095(5) Uani 1 1 d . .
H14D H -0.134408 0.682982 0.619908 0.142 Uiso 1 1 calc GR .
H14E H -0.216024 0.606145 0.585930 0.142 Uiso 1 1 calc GR .
H14F H -0.132539 0.619840 0.556887 0.142 Uiso 1 1 calc GR .
C42 C -0.6413(5) 0.5040(4) 0.3617(4) 0.0300(18) Uani 1 1 d . .
H42 H -0.616079 0.467739 0.348408 0.036 Uiso 1 1 calc R .
C134 C -0.6749(5) 0.2800(4) 0.3235(4) 0.0266(17) Uani 1 1 d . .
C117 C -0.5700(6) 0.3460(5) 0.6516(4) 0.038(2) Uani 1 1 d . .
H117 H -0.589129 0.357872 0.689606 0.046 Uiso 1 1 calc R .
C31 C 0.1610(6) 0.4406(5) 0.1648(5) 0.053(3) Uani 1 1 d . .
H31 H 0.147465 0.482925 0.186438 0.064 Uiso 1 1 calc R .
C62 C 0.1943(6) 0.0959(5) -0.1816(4) 0.037(2) Uani 1 1 d . .
H62 H 0.214101 0.105880 -0.215854 0.044 Uiso 1 1 calc R .
C110 C -0.4674(5) 0.2231(4) 0.5578(4) 0.0298(18) Uani 1 1 d . .
C12 C 0.0187(5) 0.1346(5) 0.2022(4) 0.0307(19) Uani 1 1 d . .
C45 C -0.7221(5) 0.6063(4) 0.3962(3) 0.0283(18) Uani 1 1 d . .
C112 C -0.4511(5) 0.2505(4) 0.4654(4) 0.0284(18) Uani 1 1 d . .
H112 H -0.432788 0.239935 0.427026 0.034 Uiso 1 1 calc R .
C40 C -0.7012(5) 0.5860(4) 0.3372(4) 0.0315(19) Uani 1 1 d . .
C56 C 0.2206(5) -0.0231(4) -0.2142(4) 0.0326(19) Uani 1 1 d . .
C111 C -0.4437(5) 0.2095(4) 0.5019(4) 0.0301(18) Uani 1 1 d . .
H111 H -0.421364 0.171297 0.486902 0.036 Uiso 1 1 calc R .
C106 C -0.4664(8) -0.0228(5) 0.6459(5) 0.071(4) Uani 1 1 d . .
H106 H -0.480673 -0.075887 0.630714 0.085 Uiso 1 1 calc R .
C122 C -0.3752(5) 0.4485(5) 0.2367(4) 0.037(2) Uani 1 1 d . .
C26 C 0.2813(5) 0.2568(4) 0.0457(4) 0.0319(19) Uani 1 1 d . .
H26 H 0.292277 0.213074 0.023581 0.038 Uiso 1 1 calc R .
C98 C -0.1926(5) 0.5589(4) 0.4141(4) 0.0279(18) Uani 1 1 d . .
C8 C 0.0035(5) 0.0660(6) 0.2696(4) 0.047(3) Uani 1 1 d . .
C10 C 0.0568(5) 0.0257(5) 0.1737(4) 0.036(2) Uani 1 1 d . .
H10 H 0.078459 -0.007976 0.147071 0.043 Uiso 1 1 calc R .
C39 C -0.6768(6) 0.6345(4) 0.2606(4) 0.035(2) Uani 1 1 d . .
H39 H -0.624028 0.628834 0.263150 0.041 Uiso 1 1 calc R .
C127 C -0.3432(6) 0.1921(5) 0.3128(4) 0.038(2) Uani 1 1 d . .
H12A H -0.282834 0.219438 0.315403 0.057 Uiso 1 1 calc GR .
H12B H -0.356418 0.137474 0.295678 0.057 Uiso 1 1 calc GR .
H12C H -0.356386 0.207289 0.354288 0.057 Uiso 1 1 calc GR .
C55 C 0.2382(6) -0.0652(5) -0.3174(4) 0.037(2) Uani 1 1 d . .
H55 H 0.210685 -0.115659 -0.320441 0.044 Uiso 1 1 calc R .
C108 C -0.4538(6) 0.0872(5) 0.6262(4) 0.039(2) Uani 1 1 d . .
C46 C -0.7658(6) 0.6547(5) 0.4169(4) 0.038(2) Uani 1 1 d . .
H46 H -0.783360 0.675028 0.390161 0.046 Uiso 1 1 calc R .
C23 C 0.4600(6) 0.4825(5) 0.0922(4) 0.042(2) Uani 1 1 d . .
H23 H 0.479664 0.442321 0.082465 0.050 Uiso 1 1 calc R .
C100 C -0.0754(5) 0.5454(5) 0.3647(4) 0.034(2) Uani 1 1 d . .
H100 H -0.024316 0.566075 0.351796 0.041 Uiso 1 1 calc R .
C57 C 0.2197(5) -0.0837(5) -0.1996(4) 0.034(2) Uani 1 1 d . .
H57 H 0.241341 -0.118207 -0.225190 0.041 Uiso 1 1 calc R .
C137 C -0.7390(6) 0.1428(4) 0.4062(4) 0.038(2) Uani 1 1 d . .
C49 C 0.2968(7) 0.0187(6) -0.3732(5) 0.053(3) Uani 1 1 d . .
H49 H 0.303298 0.062377 -0.337898 0.064 Uiso 1 1 calc R .
C54 C 0.2677(6) -0.0522(5) -0.3709(4) 0.041(2) Uani 1 1 d . .
C60 C 0.1624(4) 0.0186(4) -0.1213(3) 0.0215(16) Uani 1 1 d . .
C136 C -0.7029(5) 0.2151(5) 0.3952(4) 0.0303(19) Uani 1 1 d . .
C107 C -0.4679(8) 0.0122(5) 0.6055(5) 0.072(4) Uani 1 1 d . .
H107 H -0.478951 -0.016589 0.562240 0.086 Uiso 1 1 calc R .
C38 C -0.6990(6) 0.6633(4) 0.2154(4) 0.038(2) Uani 1 1 d . .
C13 C -0.0003(5) 0.1265(5) 0.2573(4) 0.040(2) Uani 1 1 d . .
C73 C -0.1498(7) 0.3290(6) 0.1699(5) 0.065(3) Uani 1 1 d . .
H73A H -0.145619 0.286487 0.178523 0.098 Uiso 1 1 calc GR .
H73B H -0.196681 0.340887 0.186571 0.098 Uiso 1 1 calc GR .
H73C H -0.096690 0.373365 0.189313 0.098 Uiso 1 1 calc GR .
C47 C -0.7827(6) 0.6723(5) 0.4736(4) 0.037(2) Uani 1 1 d . .
H47 H -0.814014 0.703485 0.486652 0.044 Uiso 1 1 calc R .
C52 C 0.2832(7) -0.1075(7) -0.4766(5) 0.061(3) Uani 1 1 d . .
H52 H 0.280595 -0.150396 -0.511217 0.073 Uiso 1 1 calc R .
C97 C -0.2377(5) 0.6028(4) 0.4446(4) 0.0327(19) Uani 1 1 d . .
C130 C -0.6157(6) 0.3223(5) 0.2420(4) 0.040(2) Uani 1 1 d . .
H13D H -0.628400 0.320416 0.200115 0.061 Uiso 1 1 calc GR .
H13E H -0.569884 0.304315 0.244928 0.061 Uiso 1 1 calc GR .
H13F H -0.597957 0.374634 0.272058 0.061 Uiso 1 1 calc GR .
C83 C 0.2704(5) -0.0482(5) 0.1227(4) 0.039(2) Uani 1 1 d . .
C81 C 0.3286(6) 0.0287(5) 0.0592(5) 0.045(2) Uani 1 1 d . .
H81 H 0.378008 0.018630 0.065179 0.054 Uiso 1 1 calc R .
C124 C -0.3781(5) 0.3346(4) 0.2620(4) 0.0310(18) Uani 1 1 d . .
H124 H -0.372113 0.312213 0.220568 0.037 Uiso 1 1 calc R .
C115 C -0.5042(5) 0.2777(4) 0.5788(3) 0.0253(17) Uani 1 1 d . .
C63 C 0.1669(6) 0.1445(5) -0.1403(4) 0.039(2) Uani 1 1 d . .
H63 H 0.166333 0.188268 -0.146039 0.047 Uiso 1 1 calc R .
C142 C -0.1210(8) 0.5916(8) 0.6325(7) 0.087(4) Uani 1 1 d . .
C64 C 0.1394(5) 0.1301(4) -0.0894(4) 0.0280(18) Uani 1 1 d . .
H64 H 0.121914 0.165623 -0.060502 0.034 Uiso 1 1 calc R .
N6 N 0.1365(4) 0.0691(3) -0.0796(3) 0.0248(14) Uani 1 1 d . .
C87 C 0.0656(6) 0.8319(5) 0.3087(5) 0.058(3) Uani 1 1 d . .
H87 H 0.014516 0.837424 0.297925 0.069 Uiso 1 1 calc R .
C96 C -0.2115(6) 0.6764(5) 0.4530(5) 0.044(2) Uani 1 1 d . .
H96 H -0.241772 0.706101 0.473203 0.052 Uiso 1 1 calc R .
C94 C -0.0917(5) 0.6700(5) 0.4028(4) 0.040(2) Uani 1 1 d . .
C80 C 0.3283(6) 0.0733(5) 0.0247(4) 0.044(2) Uani 1 1 d . .
C69 C -0.0083(5) 0.2713(5) -0.0063(4) 0.0307(18) Uani 1 1 d . .
C125 C -0.3805(5) 0.2941(4) 0.3000(3) 0.0251(17) Uani 1 1 d . .
C53 C 0.2606(7) -0.1153(6) -0.4229(4) 0.058(3) Uani 1 1 d . .
H53 H 0.239980 -0.164088 -0.421527 0.070 Uiso 1 1 calc R .
C41 C -0.6619(5) 0.5344(4) 0.3203(4) 0.0311(19) Uani 1 1 d . .
H41 H -0.648687 0.519548 0.280268 0.037 Uiso 1 1 calc R .
C24 C 0.3308(5) 0.3931(4) 0.0905(5) 0.042(2) Uani 1 1 d . .
C95 C -0.1373(6) 0.7096(5) 0.4310(5) 0.053(3) Uani 1 1 d . .
H95 H -0.119882 0.761247 0.436584 0.063 Uiso 1 1 calc R .
C102 C -0.1829(5) 0.4407(4) 0.3743(4) 0.0301(18) Uani 1 1 d . .
H102 H -0.205372 0.388063 0.366055 0.036 Uiso 1 1 calc R .
C9 C 0.0339(5) 0.0168(5) 0.2280(4) 0.043(2) Uani 1 1 d . .
H9 H 0.039133 -0.023870 0.236631 0.052 Uiso 1 1 calc R .
C58 C 0.1886(5) -0.0964(4) -0.1494(4) 0.0281(18) Uani 1 1 d . .
H58 H 0.188951 -0.139094 -0.141760 0.034 Uiso 1 1 calc R .
C2AA C -0.0129(6) 0.2413(5) 0.2268(4) 0.044(2) Uani 1 1 d . .
H2AA H -0.018037 0.280886 0.216366 0.053 Uiso 1 1 calc R .
C120 C -0.2915(7) 0.5198(7) 0.2660(6) 0.070(4) Uani 1 1 d . .
H12D H -0.292175 0.547767 0.309264 0.105 Uiso 1 1 calc GR .
H12E H -0.286361 0.552444 0.242975 0.105 Uiso 1 1 calc GR .
H12F H -0.243189 0.504203 0.264399 0.105 Uiso 1 1 calc GR .
C70 C -0.0616(5) 0.3017(5) 0.0286(4) 0.039(2) Uani 1 1 d . .
H70 H -0.071741 0.341549 0.021491 0.047 Uiso 1 1 calc R .
C71 C -0.1003(5) 0.2780(5) 0.0724(4) 0.036(2) Uani 1 1 d . .
C109 C -0.4632(6) 0.1222(5) 0.5827(4) 0.041(2) Uani 1 1 d . .
H109 H -0.475213 0.092275 0.539567 0.049 Uiso 1 1 calc R .
C33 C -0.6460(7) 0.6790(5) 0.1769(5) 0.057(3) Uani 1 1 d . .
H33 H -0.594841 0.670696 0.179718 0.069 Uiso 1 1 calc R .
C93 C -0.0117(6) 0.7497(5) 0.3601(5) 0.045(2) Uani 1 1 d . .
H93 H -0.059853 0.761668 0.354728 0.054 Uiso 1 1 calc R .
C92 C 0.0662(6) 0.7878(5) 0.3410(4) 0.039(2) Uani 1 1 d . .
C51 C 0.3098(7) -0.0367(7) -0.4794(5) 0.062(3) Uani 1 1 d . .
H51 H 0.323199 -0.030995 -0.516553 0.075 Uiso 1 1 calc R .
C32 C 0.1038(5) 0.3663(5) 0.1513(4) 0.039(2) Uani 1 1 d . .
H32 H 0.052287 0.360359 0.165877 0.046 Uiso 1 1 calc R .
C90 C 0.2139(7) 0.8192(6) 0.3423(6) 0.066(3) Uani 1 1 d . .
H90 H 0.265496 0.815316 0.354525 0.079 Uiso 1 1 calc R .
C79 C 0.4102(7) 0.1057(8) 0.0004(7) 0.081(3) Uani 1 1 d . U
C91 C 0.1397(6) 0.7816(5) 0.3578(5) 0.047(2) Uani 1 1 d . .
H91 H 0.140302 0.751178 0.380530 0.057 Uiso 1 1 calc R .
C66 C 0.1275(6) 0.3326(5) -0.0336(5) 0.046(2) Uani 1 1 d . .
H66A H 0.143030 0.291357 -0.031378 0.069 Uiso 1 1 calc GR .
H66B H 0.146932 0.374784 0.006944 0.069 Uiso 1 1 calc GR .
H66C H 0.154247 0.349744 -0.064403 0.069 Uiso 1 1 calc GR .
C7 C -0.0453(7) 0.0017(9) 0.3324(6) 0.086(5) Uani 1 1 d D .
H7 H -0.051375 -0.044885 0.300580 0.103 Uiso 1 1 calc R .
C14 C -0.0258(6) 0.1839(7) 0.2979(4) 0.056(3) Uani 1 1 d . .
H14 H -0.038845 0.181969 0.336152 0.068 Uiso 1 1 calc R .
N13 N -0.0942(7) 0.5630(7) 0.6624(6) 0.100(4) Uani 1 1 d . .
N1 N -0.0213(5) 0.0611(7) 0.3246(4) 0.074(3) Uani 1 1 d . .
C123 C -0.3840(5) 0.4056(5) 0.2811(4) 0.0298(18) Uani 1 1 d . .
C6 C -0.0648(8) 0.0059(7) 0.3955(5) 0.069(3) Uani 1 1 d D .
C121 C -0.4472(6) 0.4737(5) 0.2328(4) 0.047(2) Uani 1 1 d . .
H12G H -0.456620 0.497042 0.274517 0.070 Uiso 1 1 calc GR .
H12H H -0.498653 0.429872 0.207798 0.070 Uiso 1 1 calc GR .
H12I H -0.433563 0.510714 0.213470 0.070 Uiso 1 1 calc GR .
C84 C 0.3503(6) -0.0670(6) 0.1199(5) 0.056(3) Uani 1 1 d . .
H84A H 0.400725 -0.020107 0.132676 0.084 Uiso 1 1 calc GR .
H84B H 0.347692 -0.100188 0.077438 0.084 Uiso 1 1 calc GR .
H84C H 0.353348 -0.092754 0.147756 0.084 Uiso 1 1 calc GR .
C104 C -0.4270(9) 0.0951(6) 0.7291(5) 0.080(4) Uani 1 1 d . .
H104 H -0.409892 0.124606 0.772413 0.097 Uiso 1 1 calc R .
C132 C -0.7204(6) 0.1910(5) 0.2081(4) 0.040(2) Uani 1 1 d . .
H13G H -0.771707 0.157994 0.215837 0.060 Uiso 1 1 calc GR .
H13H H -0.674579 0.173225 0.211597 0.060 Uiso 1 1 calc GR .
H13I H -0.731769 0.189849 0.166305 0.060 Uiso 1 1 calc GR .
C30 C 0.2359(6) 0.4500(5) 0.1460(5) 0.048(2) Uani 1 1 d . .
H30 H 0.276490 0.499592 0.155716 0.057 Uiso 1 1 calc R .
C37 C -0.7726(7) 0.6754(5) 0.2106(4) 0.052(3) Uani 1 1 d . .
H37 H -0.811506 0.663752 0.236206 0.063 Uiso 1 1 calc R .
C89 C 0.2116(6) 0.8620(5) 0.3089(5) 0.059(3) Uani 1 1 d . .
H89 H 0.261917 0.887714 0.297667 0.071 Uiso 1 1 calc R .
C88 C 0.1374(7) 0.8681(6) 0.2916(6) 0.064(3) Uani 1 1 d . .
H88 H 0.135885 0.897258 0.267947 0.077 Uiso 1 1 calc R .
C15 C -0.0311(6) 0.2392(6) 0.2827(4) 0.053(3) Uani 1 1 d . .
H15 H -0.047310 0.276919 0.309913 0.064 Uiso 1 1 calc R .
C118 C -0.5795(5) 0.3803(4) 0.6108(4) 0.0309(19) Uani 1 1 d . .
H118 H -0.606176 0.415621 0.622058 0.037 Uiso 1 1 calc R .
C85 C 0.2696(6) -0.0046(6) 0.1903(4) 0.052(3) Uani 1 1 d . .
H85A H 0.277701 -0.032439 0.215224 0.078 Uiso 1 1 calc GR .
H85B H 0.215009 0.000832 0.192949 0.078 Uiso 1 1 calc GR .
H85C H 0.315387 0.045640 0.205904 0.078 Uiso 1 1 calc GR .
C68 C 0.0307(6) 0.3040(5) -0.0526(4) 0.043(2) Uani 1 1 d . .
C72 C -0.1658(6) 0.3076(5) 0.1004(5) 0.046(2) Uani 1 1 d . .
C139 C -0.8319(7) 0.1297(8) 0.4097(6) 0.094(5) Uani 1 1 d . .
H13J H -0.834685 0.170682 0.445882 0.141 Uiso 1 1 calc GR .
H13K H -0.859783 0.081157 0.413523 0.141 Uiso 1 1 calc GR .
H13L H -0.860781 0.128806 0.372059 0.141 Uiso 1 1 calc GR .
C103 C -0.4338(7) 0.1291(6) 0.6885(5) 0.056(3) Uani 1 1 d . .
H103 H -0.424798 0.181318 0.703771 0.067 Uiso 1 1 calc R .
C76 C 0.3941(7) 0.1317(7) -0.0477(6) 0.071(3) Uani 1 1 d . U
H76A H 0.357674 0.088202 -0.084771 0.106 Uiso 1 1 calc GR .
H76B H 0.447899 0.157240 -0.057669 0.106 Uiso 1 1 calc GR .
H76C H 0.365764 0.167139 -0.032935 0.106 Uiso 1 1 calc GR .
C82 C 0.2628(6) -0.0005(5) 0.0844(4) 0.040(2) Uani 1 1 d . .
C105 C -0.4446(8) 0.0192(6) 0.7072(6) 0.070(3) Uani 1 1 d . .
H105 H -0.441503 -0.004173 0.735435 0.084 Uiso 1 1 calc R .
C34 C -0.6639(9) 0.7068(6) 0.1334(5) 0.072(4) Uani 1 1 d . .
H34 H -0.626439 0.716215 0.106360 0.087 Uiso 1 1 calc R .
C86 C 0.1920(7) -0.1223(5) 0.0963(5) 0.061(3) Uani 1 1 d . .
H86A H 0.192185 -0.150565 0.053045 0.091 Uiso 1 1 calc GR .
H86B H 0.140772 -0.110856 0.098455 0.091 Uiso 1 1 calc GR .
H86C H 0.192816 -0.152754 0.120474 0.091 Uiso 1 1 calc GR .
C1 C -0.0616(8) 0.0746(8) 0.4428(6) 0.082(4) Uani 1 1 d . .
H1 H -0.047175 0.120087 0.435855 0.099 Uiso 1 1 calc R .
C5 C -0.0951(9) -0.0570(7) 0.4031(8) 0.104(6) Uani 1 1 d . .
H5 H -0.099830 -0.102058 0.369980 0.125 Uiso 1 1 calc R .
C2 C -0.0803(10) 0.0728(9) 0.4998(6) 0.102(5) Uani 1 1 d . .
H2 H -0.073821 0.118727 0.532599 0.122 Uiso 1 1 calc R .
C3 C -0.1074(12) 0.0071(10) 0.5098(7) 0.117(6) Uani 1 1 d . .
H3 H -0.116850 0.006840 0.549171 0.140 Uiso 1 1 calc R .
C4 C -0.1213(12) -0.0631(10) 0.4565(9) 0.127(7) Uani 1 1 d . .
H4 H -0.147415 -0.111164 0.458539 0.153 Uiso 1 1 calc R .
C48 C -0.7541(5) 0.6446(5) 0.5142(4) 0.037(2) Uani 1 1 d . .
H48 H -0.764511 0.659522 0.555100 0.044 Uiso 1 1 calc R .
C140 C -0.6947(7) 0.1494(5) 0.4669(5) 0.066(3) Uani 1 1 d . .
H14A H -0.636118 0.154352 0.464573 0.098 Uiso 1 1 calc GR .
H14B H -0.724554 0.104032 0.474758 0.098 Uiso 1 1 calc GR .
H14C H -0.694741 0.194195 0.500723 0.098 Uiso 1 1 calc GR .
C74 C -0.2511(7) 0.2424(7) 0.0718(6) 0.074(4) Uani 1 1 d . .
H74A H -0.248280 0.197112 0.076067 0.111 Uiso 1 1 calc GR .
H74B H -0.265747 0.232290 0.027817 0.111 Uiso 1 1 calc GR .
H74C H -0.294517 0.255728 0.093071 0.111 Uiso 1 1 calc GR .
C67 C 0.0081(7) 0.3710(6) -0.0541(6) 0.069(4) Uani 1 1 d . .
H67A H 0.036437 0.389949 -0.083542 0.103 Uiso 1 1 calc GR .
H67B H 0.026857 0.411738 -0.012735 0.103 Uiso 1 1 calc GR .
H67C H -0.053417 0.353679 -0.067013 0.103 Uiso 1 1 calc GR .
C35 C -0.7373(10) 0.7200(6) 0.1308(5) 0.075(4) Uani 1 1 d . .
H35 H -0.750459 0.740239 0.102438 0.090 Uiso 1 1 calc R .
C36 C -0.7906(9) 0.7044(7) 0.1687(6) 0.078(4) Uani 1 1 d . .
H36 H -0.841392 0.713400 0.166529 0.094 Uiso 1 1 calc R .
C20 C 0.6604(9) 0.6404(7) 0.1039(7) 0.085(4) Uani 1 1 d . U
H20 H 0.719415 0.653605 0.116124 0.102 Uiso 1 1 calc R .
C75 C -0.1670(9) 0.3758(7) 0.0869(7) 0.096(5) Uani 1 1 d . .
H75A H -0.209351 0.392998 0.106522 0.145 Uiso 1 1 calc GR .
H75B H -0.181415 0.360968 0.042026 0.145 Uiso 1 1 calc GR .
H75C H -0.110959 0.417047 0.103433 0.145 Uiso 1 1 calc GR .
C138 C -0.7423(10) 0.0756(6) 0.3529(6) 0.099(5) Uani 1 1 d . U
H13M H -0.776038 0.071168 0.315625 0.148 Uiso 1 1 calc GR .
H13N H -0.768418 0.030026 0.361367 0.148 Uiso 1 1 calc GR .
H13O H -0.684702 0.081293 0.346588 0.148 Uiso 1 1 calc GR .
C17 C 0.4935(10) 0.5997(7) 0.0785(7) 0.093(4) Uani 1 1 d . U
H17 H 0.434150 0.584026 0.065482 0.112 Uiso 1 1 calc R .
C21 C 0.6029(8) 0.5719(7) 0.1008(7) 0.092(4) Uani 1 1 d . U
H21 H 0.624053 0.534033 0.099531 0.110 Uiso 1 1 calc R .
C19 C 0.6356(9) 0.6834(9) 0.0910(7) 0.101(5) Uani 1 1 d . U
H19 H 0.675837 0.729046 0.091244 0.121 Uiso 1 1 calc R .
C18 C 0.5480(11) 0.6672(9) 0.0756(8) 0.116(5) Uani 1 1 d . U
H18 H 0.527588 0.699615 0.064073 0.139 Uiso 1 1 calc R .
C78 C 0.4629(10) 0.1875(10) 0.0589(8) 0.145(6) Uani 1 1 d . U
H78A H 0.423408 0.211198 0.075212 0.218 Uiso 1 1 calc GR .
H78B H 0.505613 0.220862 0.044682 0.218 Uiso 1 1 calc GR .
H78C H 0.490847 0.178793 0.091644 0.218 Uiso 1 1 calc GR .
C77 C 0.4702(10) 0.0755(11) 0.0017(9) 0.136(5) Uani 1 1 d . U
H77A H 0.475909 0.067603 0.040332 0.204 Uiso 1 1 calc GR .
H77B H 0.524663 0.110361 -0.000543 0.204 Uiso 1 1 calc GR .
H77C H 0.452906 0.026915 -0.033615 0.204 Uiso 1 1 calc GR .
C129 C -0.3757(8) 0.1865(5) 0.2065(4) 0.058(3) Uani 1 1 d . .
H12J H -0.316496 0.216628 0.208457 0.087 Uiso 1 1 calc GR .
H12K H -0.412896 0.194215 0.178332 0.087 Uiso 1 1 calc GR .
H12L H -0.384546 0.132725 0.191292 0.087 Uiso 1 1 calc GR .
C50 C 0.3166(7) 0.0250(6) -0.4283(5) 0.059(3) Uani 1 1 d . .
H50 H 0.335345 0.073485 -0.430350 0.070 Uiso 1 1 calc R .
C128 C -0.4898(6) 0.1688(5) 0.2667(6) 0.065(3) Uani 1 1 d . .
H12M H -0.503188 0.114182 0.249654 0.097 Uiso 1 1 calc GR .
H12N H -0.523559 0.180927 0.239734 0.097 Uiso 1 1 calc GR .
H12O H -0.502973 0.184173 0.308185 0.097 Uiso 1 1 calc GR .
C119 C -0.3724(10) 0.4004(8) 0.1713(5) 0.092(5) Uani 1 1 d . .
H11A H -0.363083 0.430866 0.146119 0.138 Uiso 1 1 calc GR .
H11B H -0.426354 0.356751 0.152938 0.138 Uiso 1 1 calc GR .
H11C H -0.326125 0.382706 0.172805 0.138 Uiso 1 1 calc GR .
N0AA N 0.1750(14) 0.4194(12) -0.1550(10) 0.182(8) Uani 1 1 d . U
C0AA C 0.1093(16) 0.4040(13) -0.1885(11) 0.144(8) Uani 1 1 d . U
C1AA C 0.0376(13) 0.4086(10) -0.2158(8) 0.143(7) Uani 1 1 d . U
H1AA H -0.010738 0.388497 -0.197880 0.215 Uiso 1 1 calc GR .
H1AB H 0.024820 0.378961 -0.260519 0.215 Uiso 1 1 calc GR .
H1AC H 0.048427 0.461650 -0.208098 0.215 Uiso 1 1 calc GR .
H8 H -0.004(4) 0.074(3) -0.041(2) 0.000(16) Uiso 1 1 d D .
O16 O -0.4795(3) 0.4783(2) 0.4407(2) 0.0208(11) Uani 1 1 d . .
H16 H -0.497781 0.486037 0.403102 0.025 Uiso 1 1 calc R .

loop_
_atom_site_aniso_label
_atom_site_aniso_U_11
_atom_site_aniso_U_22
_atom_site_aniso_U_33
_atom_site_aniso_U_23
_atom_site_aniso_U_13
_atom_site_aniso_U_12
Dy3 0.0309(2) 0.02216(19) 0.0191(2) 0.00923(15) 0.00753(15) 0.01272(16)
Dy4 0.0292(2) 0.01997(18) 0.01853(19) 0.00859(15) 0.00589(15) 0.01067(15)
Dy1 0.0260(2) 0.02215(19) 0.0217(2) 0.00832(15) 0.00726(15) 0.00855(15)
Dy2 0.0274(2) 0.02227(19) 0.0216(2) 0.00624(15) 0.00761(16) 0.00942(15)
O13 0.033(3) 0.029(3) 0.019(3) 0.009(2) 0.008(2) 0.015(2)
O3 0.027(3) 0.023(3) 0.024(3) 0.010(2) 0.012(2) 0.012(2)
O2 0.019(3) 0.010(2) 0.027(3) 0.004(2) 0.003(2) 0.000(2)
O12 0.038(3) 0.030(3) 0.025(3) 0.014(2) 0.012(3) 0.019(3)
O6 0.024(3) 0.044(3) 0.030(3) 0.017(3) 0.007(2) 0.019(3)
O10 0.024(3) 0.021(3) 0.033(3) 0.015(2) 0.014(2) 0.009(2)
O9 0.034(3) 0.022(3) 0.023(3) 0.007(2) 0.000(2) 0.015(2)
O11 0.028(3) 0.022(3) 0.022(3) 0.017(2) 0.011(2) 0.011(2)
O14 0.033(3) 0.021(3) 0.020(3) 0.004(2) -0.001(2) 0.008(2)
O1 0.034(3) 0.028(3) 0.021(3) 0.012(2) 0.013(2) 0.013(2)
O5 0.032(3) 0.026(3) 0.028(3) 0.006(2) 0.013(2) 0.014(2)
O4 0.036(3) 0.036(3) 0.027(3) 0.013(3) 0.008(3) 0.020(3)
N10 0.027(4) 0.035(4) 0.019(3) 0.013(3) 0.000(3) 0.012(3)
O7 0.018(3) 0.041(3) 0.060(4) 0.021(3) 0.004(3) 0.011(3)
N8 0.041(4) 0.026(3) 0.020(4) 0.011(3) 0.009(3) 0.018(3)
N12 0.031(4) 0.024(3) 0.017(3) 0.011(3) 0.008(3) 0.012(3)
O8 0.025(3) 0.020(3) 0.019(3) 0.009(2) 0.005(2) 0.006(2)
C44 0.025(4) 0.021(4) 0.020(4) 0.007(3) 0.005(3) 0.010(3)
N7 0.047(4) 0.029(4) 0.026(4) 0.008(3) -0.002(3) 0.020(3)
C59 0.020(4) 0.026(4) 0.023(4) 0.010(3) 0.006(3) 0.010(3)
O15 0.045(3) 0.023(3) 0.025(3) 0.015(3) 0.009(3) 0.006(3)
N11 0.048(5) 0.030(4) 0.040(5) 0.018(3) 0.003(4) 0.017(3)
N5 0.052(5) 0.052(5) 0.036(4) 0.026(4) 0.031(4) 0.033(4)
C131 0.042(5) 0.058(6) 0.042(6) 0.022(5) -0.004(4) 0.026(5)
C113 0.027(4) 0.023(4) 0.021(4) 0.012(3) 0.004(3) 0.013(3)
C126 0.039(5) 0.029(4) 0.034(5) 0.007(4) 0.006(4) 0.013(4)
C135 0.041(5) 0.016(4) 0.020(4) 0.007(3) 0.006(4) 0.003(3)
C43 0.028(4) 0.024(4) 0.016(4) 0.007(3) 0.000(3) 0.010(3)
C116 0.061(6) 0.043(5) 0.019(4) 0.021(4) 0.014(4) 0.030(5)
N4 0.029(4) 0.028(4) 0.027(4) 0.010(3) 0.005(3) 0.011(3)
C65 0.043(6) 0.087(8) 0.036(6) 0.032(6) 0.015(5) 0.026(5)
C99 0.034(5) 0.030(4) 0.036(5) 0.015(4) 0.010(4) 0.017(4)
N9 0.039(4) 0.031(4) 0.040(4) 0.013(3) 0.019(4) 0.009(3)
N3 0.060(5) 0.047(5) 0.125(8) 0.022(5) 0.034(5) 0.021(4)
C11 0.025(4) 0.032(4) 0.024(4) 0.010(4) 0.003(3) 0.006(3)
C61 0.029(4) 0.034(4) 0.022(4) 0.013(4) 0.008(3) 0.013(4)
N2 0.033(4) 0.030(4) 0.025(4) 0.003(3) 0.005(3) 0.009(3)
C114 0.026(4) 0.022(4) 0.015(4) 0.010(3) -0.002(3) 0.012(3)
C28 0.031(4) 0.024(4) 0.017(4) 0.006(3) -0.003(3) 0.006(3)
C101 0.034(5) 0.038(5) 0.030(5) 0.015(4) 0.017(4) 0.021(4)
C133 0.032(5) 0.028(4) 0.021(4) 0.007(3) 0.000(4) 0.001(3)
C27 0.023(4) 0.017(4) 0.023(4) 0.013(3) 0.005(3) -0.005(3)
C22 0.034(5) 0.043(6) 0.128(12) 0.039(7) -0.009(6) 0.000(5)
C29 0.031(5) 0.024(4) 0.040(5) 0.004(4) -0.001(4) 0.010(4)
C25 0.029(5) 0.037(5) 0.061(7) 0.015(5) 0.016(5) 0.011(4)
C141 0.061(8) 0.129(12) 0.067(9) 0.049(9) -0.019(7) -0.001(8)
C42 0.036(5) 0.028(4) 0.024(4) 0.005(3) 0.002(4) 0.017(4)
C134 0.024(4) 0.026(4) 0.028(5) 0.011(4) -0.001(3) 0.008(3)
C117 0.069(6) 0.045(5) 0.026(5) 0.025(4) 0.029(5) 0.037(5)
C31 0.062(7) 0.028(5) 0.051(6) -0.003(4) 0.008(5) 0.015(5)
C62 0.051(6) 0.043(5) 0.029(5) 0.022(4) 0.022(4) 0.023(4)
C110 0.036(5) 0.028(4) 0.034(5) 0.018(4) 0.007(4) 0.016(4)
C12 0.017(4) 0.043(5) 0.020(4) 0.010(4) 0.002(3) 0.001(4)
C45 0.041(5) 0.029(4) 0.020(4) 0.010(3) 0.002(4) 0.019(4)
C112 0.042(5) 0.021(4) 0.031(5) 0.015(4) 0.015(4) 0.017(4)
C40 0.039(5) 0.025(4) 0.029(5) 0.013(4) -0.001(4) 0.010(4)
C56 0.037(5) 0.034(5) 0.031(5) 0.014(4) 0.016(4) 0.016(4)
C111 0.043(5) 0.027(4) 0.029(5) 0.017(4) 0.010(4) 0.018(4)
C106 0.126(11) 0.023(5) 0.051(7) 0.016(5) -0.014(7) 0.017(6)
C122 0.040(5) 0.055(6) 0.022(5) 0.022(4) 0.008(4) 0.020(4)
C26 0.025(4) 0.020(4) 0.045(5) 0.013(4) 0.008(4) 0.003(3)
C98 0.031(4) 0.028(4) 0.024(4) 0.011(3) 0.009(4) 0.010(4)
C8 0.030(5) 0.090(8) 0.025(5) 0.036(5) 0.009(4) 0.014(5)
C10 0.026(5) 0.051(5) 0.039(5) 0.029(4) 0.010(4) 0.013(4)
C39 0.041(5) 0.032(5) 0.030(5) 0.011(4) 0.003(4) 0.014(4)
C127 0.053(6) 0.039(5) 0.029(5) 0.011(4) 0.017(4) 0.029(4)
C55 0.049(6) 0.043(5) 0.038(5) 0.023(4) 0.022(4) 0.032(4)
C108 0.045(5) 0.030(5) 0.047(6) 0.026(4) 0.002(4) 0.011(4)
C46 0.056(6) 0.045(5) 0.024(5) 0.019(4) 0.006(4) 0.028(5)
C23 0.043(6) 0.038(5) 0.033(5) 0.013(4) 0.014(4) 0.000(4)
C100 0.035(5) 0.042(5) 0.037(5) 0.022(4) 0.018(4) 0.021(4)
C57 0.038(5) 0.048(5) 0.031(5) 0.017(4) 0.018(4) 0.030(4)
C137 0.062(6) 0.014(4) 0.027(5) 0.010(4) 0.001(4) 0.001(4)
C49 0.070(7) 0.063(7) 0.043(6) 0.033(5) 0.029(5) 0.031(6)
C54 0.056(6) 0.062(6) 0.030(5) 0.024(5) 0.022(4) 0.044(5)
C60 0.019(4) 0.026(4) 0.017(4) 0.008(3) 0.006(3) 0.005(3)
C136 0.035(5) 0.040(5) 0.034(5) 0.027(4) 0.014(4) 0.021(4)
C107 0.127(11) 0.036(6) 0.042(6) 0.012(5) -0.011(7) 0.026(6)
C38 0.058(6) 0.028(4) 0.026(5) 0.013(4) 0.002(4) 0.014(4)
C13 0.023(4) 0.072(6) 0.020(5) 0.021(5) 0.008(4) 0.012(4)
C73 0.061(7) 0.080(8) 0.069(8) 0.022(6) 0.032(6) 0.046(6)
C47 0.054(6) 0.045(5) 0.028(5) 0.015(4) 0.011(4) 0.035(5)
C52 0.083(8) 0.095(9) 0.044(6) 0.035(6) 0.035(6) 0.067(7)
C97 0.029(5) 0.030(4) 0.047(6) 0.025(4) 0.016(4) 0.009(4)
C130 0.051(6) 0.032(5) 0.025(5) 0.006(4) 0.008(4) 0.005(4)
C83 0.034(5) 0.046(5) 0.042(6) 0.020(4) 0.001(4) 0.021(4)
C81 0.033(5) 0.059(6) 0.061(7) 0.032(5) 0.017(5) 0.027(5)
C124 0.039(5) 0.033(4) 0.018(4) 0.006(4) 0.012(4) 0.014(4)
C115 0.034(4) 0.023(4) 0.021(4) 0.011(3) 0.000(3) 0.011(3)
C63 0.061(6) 0.036(5) 0.036(5) 0.022(4) 0.025(5) 0.026(5)
C142 0.055(8) 0.081(10) 0.093(12) 0.019(8) 0.011(8) 0.002(7)
C64 0.036(5) 0.026(4) 0.021(4) 0.008(3) 0.006(4) 0.013(4)
N6 0.025(3) 0.022(3) 0.023(4) 0.006(3) 0.002(3) 0.007(3)
C87 0.048(6) 0.053(6) 0.090(9) 0.047(6) 0.025(6) 0.019(5)
C96 0.042(5) 0.030(5) 0.071(7) 0.025(5) 0.041(5) 0.017(4)
C94 0.034(5) 0.041(5) 0.052(6) 0.027(5) 0.024(4) 0.012(4)
C80 0.038(5) 0.053(6) 0.047(6) 0.026(5) 0.006(4) 0.019(5)
C69 0.028(4) 0.038(5) 0.024(5) 0.010(4) 0.003(4) 0.013(4)
C125 0.028(4) 0.031(4) 0.016(4) 0.007(3) 0.008(3) 0.012(3)
C53 0.091(8) 0.081(8) 0.033(6) 0.029(6) 0.031(6) 0.058(7)
C41 0.041(5) 0.042(5) 0.024(4) 0.019(4) 0.014(4) 0.024(4)
C24 0.028(5) 0.017(4) 0.060(6) 0.006(4) -0.004(4) -0.004(3)
C95 0.058(6) 0.040(5) 0.087(8) 0.039(6) 0.048(6) 0.028(5)
C102 0.039(5) 0.026(4) 0.030(5) 0.010(4) 0.005(4) 0.017(4)
C9 0.028(5) 0.063(6) 0.038(6) 0.035(5) -0.002(4) 0.003(4)
C58 0.031(4) 0.031(4) 0.033(5) 0.018(4) 0.015(4) 0.019(4)
C2AA 0.041(5) 0.041(5) 0.028(5) -0.008(4) 0.003(4) 0.012(4)
C120 0.054(7) 0.100(9) 0.078(9) 0.072(8) 0.014(6) 0.017(6)
C70 0.045(5) 0.037(5) 0.045(6) 0.019(4) 0.010(4) 0.026(4)
C71 0.033(5) 0.032(5) 0.039(5) 0.010(4) 0.011(4) 0.012(4)
C109 0.050(6) 0.032(5) 0.034(5) 0.014(4) 0.004(4) 0.008(4)
C33 0.083(8) 0.052(6) 0.048(7) 0.029(5) 0.024(6) 0.028(6)
C93 0.050(6) 0.035(5) 0.059(7) 0.021(5) 0.029(5) 0.020(4)
C92 0.043(5) 0.029(4) 0.042(6) 0.012(4) 0.023(4) 0.010(4)
C51 0.079(8) 0.094(9) 0.042(7) 0.039(6) 0.027(6) 0.050(7)
C32 0.033(5) 0.040(5) 0.032(5) 0.002(4) 0.005(4) 0.012(4)
C90 0.044(6) 0.075(8) 0.097(10) 0.057(7) 0.039(6) 0.017(6)
C79 0.045(6) 0.134(8) 0.116(8) 0.102(7) 0.029(6) 0.038(6)
C91 0.041(6) 0.058(6) 0.056(7) 0.035(5) 0.022(5) 0.019(5)
C66 0.053(6) 0.048(6) 0.059(7) 0.040(5) 0.025(5) 0.022(5)
C7 0.053(8) 0.141(12) 0.125(12) 0.105(11) 0.054(8) 0.049(8)
C14 0.041(6) 0.097(9) 0.016(5) 0.009(5) 0.009(4) 0.021(6)
N13 0.076(8) 0.095(9) 0.109(11) 0.028(8) -0.008(7) 0.025(7)
N1 0.042(5) 0.162(10) 0.057(6) 0.081(7) 0.024(5) 0.045(6)
C123 0.038(5) 0.039(5) 0.021(4) 0.016(4) 0.010(4) 0.020(4)
C6 0.071(8) 0.077(8) 0.053(8) 0.021(7) 0.010(6) 0.028(7)
C121 0.070(7) 0.050(6) 0.035(5) 0.026(5) 0.011(5) 0.033(5)
C84 0.050(6) 0.078(7) 0.065(7) 0.044(6) 0.010(5) 0.038(6)
C104 0.134(12) 0.048(6) 0.049(7) 0.026(6) -0.017(7) 0.021(7)
C132 0.047(5) 0.039(5) 0.021(5) 0.009(4) 0.003(4) 0.006(4)
C30 0.029(5) 0.029(5) 0.067(7) 0.011(5) 0.004(5) -0.001(4)
C37 0.078(8) 0.059(6) 0.035(6) 0.027(5) 0.011(5) 0.034(6)
C89 0.044(6) 0.046(6) 0.085(9) 0.033(6) 0.031(6) 0.004(5)
C88 0.073(8) 0.058(7) 0.085(9) 0.049(7) 0.034(7) 0.026(6)
C15 0.039(6) 0.078(8) 0.026(5) -0.004(5) 0.009(4) 0.026(5)
C118 0.038(5) 0.038(5) 0.026(5) 0.017(4) 0.011(4) 0.020(4)
C85 0.054(6) 0.062(6) 0.041(6) 0.024(5) 0.003(5) 0.020(5)
C68 0.043(5) 0.062(6) 0.040(6) 0.033(5) 0.012(4) 0.028(5)
C72 0.051(6) 0.049(6) 0.056(7) 0.025(5) 0.024(5) 0.035(5)
C139 0.048(7) 0.117(11) 0.116(12) 0.096(10) -0.002(7) -0.018(7)
C103 0.083(8) 0.051(6) 0.050(7) 0.031(5) 0.011(6) 0.035(6)
C76 0.054(7) 0.116(9) 0.083(8) 0.068(7) 0.038(6) 0.047(6)
C82 0.043(6) 0.039(5) 0.029(5) 0.008(4) -0.002(4) 0.013(4)
C105 0.095(9) 0.053(7) 0.069(8) 0.043(6) -0.006(7) 0.021(6)
C34 0.133(12) 0.061(7) 0.034(6) 0.029(6) 0.028(7) 0.037(8)
C86 0.070(7) 0.038(6) 0.065(8) 0.018(5) -0.006(6) 0.017(5)
C1 0.088(10) 0.085(9) 0.059(8) 0.021(7) 0.023(7) 0.023(8)
C5 0.129(13) 0.061(8) 0.149(15) 0.057(9) 0.094(12) 0.040(8)
C2 0.141(14) 0.109(11) 0.042(8) 0.027(8) 0.034(9) 0.030(10)
C3 0.189(18) 0.117(13) 0.078(11) 0.068(11) 0.059(12) 0.063(13)
C4 0.203(18) 0.148(15) 0.158(16) 0.124(14) 0.144(16) 0.134(15)
C48 0.044(5) 0.042(5) 0.036(5) 0.020(4) 0.017(4) 0.023(4)
C140 0.094(9) 0.036(5) 0.062(7) 0.037(5) -0.014(6) 0.007(6)
C74 0.054(7) 0.100(9) 0.079(9) 0.029(8) 0.021(6) 0.048(7)
C67 0.088(9) 0.092(9) 0.088(9) 0.072(8) 0.047(7) 0.065(7)
C35 0.136(12) 0.068(8) 0.048(7) 0.036(6) 0.013(8) 0.058(8)
C36 0.115(11) 0.098(10) 0.060(8) 0.046(8) 0.010(8) 0.071(9)
C20 0.070(7) 0.078(7) 0.091(8) 0.040(6) 0.022(6) 0.002(6)
C75 0.126(12) 0.103(10) 0.156(14) 0.093(10) 0.103(11) 0.101(10)
C138 0.189(13) 0.039(6) 0.076(9) 0.036(6) 0.032(9) 0.037(7)
C17 0.100(8) 0.077(7) 0.102(8) 0.041(6) 0.029(6) 0.023(6)
C21 0.074(6) 0.071(7) 0.105(8) 0.020(6) 0.044(6) 0.009(5)
C19 0.073(8) 0.098(8) 0.107(9) 0.025(7) 0.018(7) 0.018(6)
C18 0.119(9) 0.095(8) 0.132(10) 0.046(7) 0.038(7) 0.035(7)
C78 0.094(10) 0.178(11) 0.125(11) 0.078(8) 0.011(8) -0.011(8)
C77 0.097(9) 0.205(11) 0.185(12) 0.133(9) 0.067(8) 0.087(8)
C129 0.109(9) 0.048(6) 0.027(5) 0.008(5) 0.016(6) 0.048(6)
C50 0.072(8) 0.070(7) 0.054(7) 0.040(6) 0.030(6) 0.032(6)
C128 0.054(7) 0.039(6) 0.107(10) 0.035(6) 0.012(6) 0.019(5)
C119 0.190(15) 0.127(11) 0.040(7) 0.058(7) 0.063(9) 0.124(11)
N0AA 0.181(14) 0.221(15) 0.197(15) 0.137(12) 0.110(12) 0.073(11)
C0AA 0.148(11) 0.157(11) 0.138(11) 0.086(9) 0.041(8) 0.039(8)
C1AA 0.164(14) 0.141(13) 0.102(12) 0.040(10) -0.011(11) 0.045(11)
O16 0.028(3) 0.019(2) 0.021(3) 0.013(2) 0.007(2) 0.010(2)

loop_
_atom_type_symbol
_atom_type_description
_atom_type_scat_dispersion_real
_atom_type_scat_dispersion_imag
_atom_type_scat_source
C C 0.0033 0.0016 'International Tables Vol C Tables 4.2.6.8 and 6.1.1.4'
H H 0.0000 0.0000 'International Tables Vol C Tables 4.2.6.8 and 6.1.1.4'
Dy Dy -0.1892 4.4098 'International Tables Vol C Tables 4.2.6.8 and 6.1.1.4'
N N 0.0061 0.0033 'International Tables Vol C Tables 4.2.6.8 and 6.1.1.4'
O O 0.0106 0.0060 'International Tables Vol C Tables 4.2.6.8 and 6.1.1.4'

loop_
_geom_angle_atom_site_label_1
_geom_angle_atom_site_label_2
_geom_angle_atom_site_label_3
_geom_angle
_geom_angle_site_symmetry_1
_geom_angle_site_symmetry_3
Dy4 Dy3 Dy4 62.131(11) 2_466 .
O13 Dy3 Dy4 108.73(13) . .
O13 Dy3 Dy4 168.72(13) . 2_466
O13 Dy3 O12 73.37(17) . .
O13 Dy3 O10 143.00(17) . .
O13 Dy3 O9 144.54(16) . 2_466
O13 Dy3 O11 82.48(17) . .
O13 Dy3 N10 80.91(19) . .
O13 Dy3 N8 83.19(18) . 2_466
O13 Dy3 O16 126.83(17) . .
O12 Dy3 Dy4 100.49(13) . .
O12 Dy3 Dy4 100.96(12) . 2_466
O12 Dy3 O10 81.50(17) . .
O12 Dy3 O9 141.93(16) . 2_466
O12 Dy3 O11 116.38(17) . .
O12 Dy3 N10 73.35(18) . .
O12 Dy3 N8 147.26(19) . 2_466
O10 Dy3 Dy4 42.08(11) . 2_466
O10 Dy3 Dy4 102.13(11) . .
O10 Dy3 O11 133.76(16) . .
O10 Dy3 N10 65.92(18) . .
O10 Dy3 N8 106.01(19) . 2_466
O9 Dy3 Dy4 68.97(12) 2_466 .
O9 Dy3 Dy4 41.24(11) 2_466 2_466
O9 Dy3 O10 66.26(17) 2_466 .
O9 Dy3 O11 77.11(17) 2_466 .
O9 Dy3 N10 108.53(19) 2_466 .
O9 Dy3 N8 65.55(17) 2_466 2_466
O11 Dy3 Dy4 35.86(11) . .
O11 Dy3 Dy4 91.69(11) . 2_466
O11 Dy3 N10 157.18(17) . .
O11 Dy3 N8 81.84(18) . 2_466
N10 Dy3 Dy4 107.14(14) . 2_466
N10 Dy3 Dy4 166.95(13) . .
N8 Dy3 Dy4 105.63(14) 2_466 2_466
N8 Dy3 Dy4 108.62(14) 2_466 .
N8 Dy3 N10 80.76(19) 2_466 .
O16 Dy3 Dy4 41.89(12) . 2_466
O16 Dy3 Dy4 34.31(11) . .
O16 Dy3 O12 79.41(17) . .
O16 Dy3 O10 72.48(16) . .
O16 Dy3 O9 72.18(16) . 2_466
O16 Dy3 O11 70.06(15) . .
O16 Dy3 N10 132.73(17) . .
O16 Dy3 N8 133.33(18) . 2_466
Dy3 Dy4 Dy3 117.869(11) 2_466 .
Dy3 Dy4 Dy4 62.321(11) 2_466 2_466
Dy4 Dy4 Dy3 55.549(10) 2_466 .
O10 Dy4 Dy3 41.19(11) 2_466 2_466
O10 Dy4 Dy3 154.06(12) 2_466 .
O10 Dy4 Dy4 101.47(11) 2_466 2_466
O10 Dy4 N12 78.94(17) 2_466 .
O10 Dy4 O16 69.78(16) 2_466 2_466
O9 Dy4 Dy3 110.21(12) . .
O9 Dy4 Dy3 41.00(12) . 2_466
O9 Dy4 Dy4 69.03(12) . 2_466
O9 Dy4 O10 65.42(16) . 2_466
O9 Dy4 N12 136.05(18) . .
O9 Dy4 O16 69.99(16) . 2_466
O11 Dy4 Dy3 36.22(10) . .
O11 Dy4 Dy3 142.09(12) . 2_466
O11 Dy4 Dy4 85.86(11) . 2_466
O11 Dy4 O10 145.01(16) . 2_466
O11 Dy4 O9 146.07(16) . .
O11 Dy4 N12 66.27(17) . .
O11 Dy4 O16 102.63(16) . 2_466
O14 Dy4 Dy3 85.59(13) . .
O14 Dy4 Dy3 122.53(12) . 2_466
O14 Dy4 Dy4 115.12(12) . 2_466
O14 Dy4 O10 117.77(18) . 2_466
O14 Dy4 O9 82.51(17) . .
O14 Dy4 O11 88.36(17) . .
O14 Dy4 N12 139.09(17) . .
O14 Dy4 O16 145.32(16) . 2_466
O14 Dy4 O16 81.16(17) . .
N12 Dy4 Dy3 95.10(13) . 2_466
N12 Dy4 Dy3 90.58(13) . .
N12 Dy4 Dy4 95.34(14) . 2_466
O15 Dy4 Dy3 114.17(14) . .
O15 Dy4 Dy3 126.46(14) . 2_466
O15 Dy4 Dy4 164.71(14) . 2_466
O15 Dy4 O10 85.40(17) . 2_466
O15 Dy4 O9 126.14(18) . .
O15 Dy4 O11 80.88(18) . .
O15 Dy4 O14 72.28(18) . .
O15 Dy4 N12 72.38(19) . .
O15 Dy4 O16 140.79(17) . .
O15 Dy4 O16 141.47(17) . 2_466
O16 Dy4 Dy3 33.73(11) . .
O16 Dy4 Dy3 84.60(11) 2_466 .
O16 Dy4 Dy3 39.47(11) 2_466 2_466
O16 Dy4 Dy3 92.05(11) . 2_466
O16 Dy4 Dy4 35.47(11) 2_466 2_466
O16 Dy4 Dy4 36.89(12) . 2_466
O16 Dy4 O10 133.17(15) . 2_466
O16 Dy4 O9 76.48(16) . .
O16 Dy4 O11 69.84(15) . .
O16 Dy4 N12 115.75(18) . .
O16 Dy4 N12 74.21(17) 2_466 .
O16 Dy4 O16 72.36(18) . 2_466
Dy2 Dy1 Dy1 54.829(10) 2 2
Dy2 Dy1 Dy1 62.585(11) . 2
Dy2 Dy1 Dy2 117.414(11) . 2
O3 Dy1 Dy1 85.43(11) . 2
O3 Dy1 Dy2 36.52(11) . 2
O3 Dy1 Dy2 141.83(12) . .
O3 Dy1 O2 144.39(16) . .
O3 Dy1 O8 102.09(16) . .
O3 Dy1 N6 66.26(17) . .
O2 Dy1 Dy1 101.57(11) . 2
O2 Dy1 Dy2 153.31(11) . 2
O2 Dy1 Dy2 41.20(11) . .
O2 Dy1 O8 70.01(16) . .
O2 Dy1 N6 78.31(18) . .
O6 Dy1 Dy1 116.62(13) . 2
O6 Dy1 Dy2 125.37(13) . .
O6 Dy1 Dy2 85.12(13) . 2
O6 Dy1 O3 86.32(17) . .
O6 Dy1 O2 119.55(18) . .
O6 Dy1 O1 85.23(17) . .
O6 Dy1 O8 82.47(17) . 2
O6 Dy1 O8 147.40(17) . .
O6 Dy1 N6 136.55(18) . .
O1 Dy1 Dy1 69.25(13) . 2
O1 Dy1 Dy2 109.77(12) . 2
O1 Dy1 Dy2 41.24(12) . .
O1 Dy1 O3 145.92(16) . .
O1 Dy1 O2 65.99(16) . .
O1 Dy1 O8 70.10(17) . .
O1 Dy1 N6 135.97(18) . .
O7 Dy1 Dy1 165.30(16) . 2
O7 Dy1 Dy2 115.96(14) . 2
O7 Dy1 Dy2 125.10(14) . .
O7 Dy1 O3 82.27(19) . .
O7 Dy1 O2 84.07(17) . .
O7 Dy1 O6 70.68(19) . .
O7 Dy1 O1 125.2(2) . .
O7 Dy1 O8 141.22(18) . .
O7 Dy1 O8 142.23(18) . 2
O7 Dy1 N6 72.7(2) . .
O8 Dy1 Dy1 35.10(11) . 2
O8 Dy1 Dy1 36.43(12) 2 2
O8 Dy1 Dy2 33.23(12) 2 2
O8 Dy1 Dy2 91.98(12) 2 .
O8 Dy1 Dy2 83.68(11) . 2
O8 Dy1 Dy2 39.75(11) . .
O8 Dy1 O3 69.64(16) 2 .
O8 Dy1 O2 133.16(16) 2 .
O8 Dy1 O1 76.53(17) 2 .
O8 Dy1 O8 71.53(18) 2 .
O8 Dy1 N6 115.22(18) 2 .
O8 Dy1 N6 74.13(18) . .
N6 Dy1 Dy1 95.00(14) . 2
N6 Dy1 Dy2 90.60(13) . 2
N6 Dy1 Dy2 94.77(13) . .
Dy1 Dy2 Dy1 62.585(11) . 2
O3 Dy2 Dy1 91.89(11) 2 .
O3 Dy2 Dy1 35.61(11) 2 2
O3 Dy2 N4 156.70(18) 2 .
O3 Dy2 N2 80.04(18) 2 .
O2 Dy2 Dy1 102.15(10) . 2
O2 Dy2 Dy1 41.81(10) . .
O2 Dy2 O3 133.69(15) . 2
O2 Dy2 O1 66.08(16) . .
O2 Dy2 N4 66.06(17) . .
O2 Dy2 N2 108.13(19) . .
O1 Dy2 Dy1 69.10(12) . 2
O1 Dy2 Dy1 40.74(12) . .
O1 Dy2 O3 77.44(16) . 2
O1 Dy2 N4 107.45(18) . .
O1 Dy2 N2 66.14(19) . .
O5 Dy2 Dy1 109.62(13) . 2
O5 Dy2 Dy1 170.22(13) . .
O5 Dy2 O3 83.20(16) . 2
O5 Dy2 O2 142.41(16) . .
O5 Dy2 O1 144.55(17) . .
O5 Dy2 O4 73.66(18) . .
O5 Dy2 N4 80.29(19) . .
O5 Dy2 N2 81.5(2) . .
O4 Dy2 Dy1 101.47(12) . .
O4 Dy2 Dy1 102.03(13) . 2
O4 Dy2 O3 117.68(17) . 2
O4 Dy2 O2 80.65(17) . .
O4 Dy2 O1 141.78(17) . .
O4 Dy2 N4 73.02(19) . .
O4 Dy2 N2 146.7(2) . .
O8 Dy2 Dy1 42.33(12) . .
O8 Dy2 Dy1 33.98(12) . 2
O8 Dy2 O3 69.48(16) . 2
O8 Dy2 O2 72.62(16) . .
O8 Dy2 O1 71.82(17) . .
O8 Dy2 O5 127.90(18) . .
O8 Dy2 O4 80.97(17) . .
O8 Dy2 N4 133.82(19) . .
O8 Dy2 N2 132.25(19) . .
N4 Dy2 Dy1 106.69(14) . .
N4 Dy2 Dy1 167.58(14) . 2
N2 Dy2 Dy1 106.02(15) . .
N2 Dy2 Dy1 107.03(14) . 2
N2 Dy2 N4 81.4(2) . .
C125 O13 Dy3 137.4(5) . .
Dy1 O3 Dy2 107.87(18) . 2
C59 O3 Dy1 116.4(4) . .
C59 O3 Dy2 128.6(4) . 2
Dy2 O2 Dy1 97.00(15) . .
C27 O2 Dy1 141.2(4) . .
C27 O2 Dy2 121.7(4) . .
C123 O12 Dy3 134.1(5) . .
C82 O6 Dy1 135.6(5) . .
Dy3 O10 Dy4 96.73(16) . 2_466
C97 O10 Dy3 121.4(4) . .
C97 O10 Dy4 141.8(4) . 2_466
Dy3 O9 Dy4 97.75(17) 2_466 .
C43 O9 Dy3 119.7(4) . 2_466
C43 O9 Dy4 142.0(5) . .
Dy4 O11 Dy3 107.92(16) . .
C113 O11 Dy3 126.7(4) . .
C113 O11 Dy4 117.4(4) . .
C134 O14 Dy4 135.4(5) . .
Dy1 O1 Dy2 98.02(17) . .
C11 O1 Dy1 142.2(5) . .
C11 O1 Dy2 119.1(4) . .
C71 O5 Dy2 135.6(5) . .
C69 O4 Dy2 133.4(5) . .
C98 N10 Dy3 115.0(5) . .
C102 N10 Dy3 126.2(5) . .
C102 N10 C98 118.0(7) . .
C80 O7 Dy1 138.0(6) . .
C44 N8 Dy3 114.2(4) . 2_466
C48 N8 Dy3 126.5(5) . 2_466
C48 N8 C44 117.9(6) . .
C114 N12 Dy4 113.6(4) . .
C118 N12 Dy4 126.8(5) . .
C118 N12 C114 118.5(6) . .
Dy1 O8 Dy1 108.47(18) 2 .
Dy2 O8 Dy1 97.92(18) . .
Dy2 O8 Dy1 112.8(2) . 2
N8 C44 C43 116.1(6) . .
N8 C44 C45 122.5(6) . .
C45 C44 C43 121.4(7) . .
C39 N7 C40 120.2(7) . .
O3 C59 C60 119.5(6) . .
O3 C59 C58 123.1(6) . .
C58 C59 C60 117.3(7) . .
C136 O15 Dy4 135.3(5) . .
C109 N11 C110 123.5(8) . .
C55 N5 C56 120.7(7) . .
O11 C113 C114 119.2(6) . .
O11 C113 C112 123.7(7) . .
C112 C113 C114 117.0(6) . .
C125 C126 C127 109.1(7) . .
C125 C126 C129 113.9(7) . .
C125 C126 C128 105.9(7) . .
C129 C126 C127 108.9(7) . .
C128 C126 C127 109.6(7) . .
C128 C126 C129 109.4(8) . .
C136 C135 C134 125.2(7) . .
O9 C43 C44 118.7(6) . .
O9 C43 C42 123.9(7) . .
C42 C43 C44 117.3(7) . .
C117 C116 C115 121.4(7) . .
C28 N4 Dy2 115.0(5) . .
C32 N4 Dy2 128.1(5) . .
C32 N4 C28 115.7(7) . .
C98 C99 C100 117.2(7) . .
C98 C99 C94 120.2(7) . .
C94 C99 C100 122.5(7) . .
C93 N9 C94 117.7(8) . .
C23 N3 C24 125.3(9) . .
O1 C11 C12 118.4(7) . .
O1 C11 C10 123.8(7) . .
C10 C11 C12 117.8(7) . .
C62 C61 C56 122.5(7) . .
C62 C61 C60 117.9(7) . .
C60 C61 C56 119.6(7) . .
C12 N2 Dy2 113.9(5) . .
C2AA N2 Dy2 126.1(6) . .
C2AA N2 C12 117.8(7) . .
N12 C114 C113 116.7(6) . .
N12 C114 C115 121.6(7) . .
C115 C114 C113 121.8(6) . .
N4 C28 C27 117.2(6) . .
N4 C28 C29 123.8(7) . .
C29 C28 C27 119.0(7) . .
C100 C101 C102 119.8(7) . .
C131 C133 C134 106.0(7) . .
C131 C133 C132 110.0(7) . .
C130 C133 C131 110.1(7) . .
C130 C133 C134 109.0(6) . .
C130 C133 C132 108.4(7) . .
C132 C133 C134 113.3(6) . .
O2 C27 C28 118.3(6) . .
O2 C27 C26 122.5(7) . .
C26 C27 C28 119.2(6) . .
C17 C22 C23 116.3(10) . .
C21 C22 C23 126.5(11) . .
C21 C22 C17 111.8(12) . .
C28 C29 C24 120.2(7) . .
C30 C29 C28 116.8(8) . .
C30 C29 C24 123.0(7) . .
C24 C25 C26 122.2(8) . .
C43 C42 C41 121.6(7) . .
O14 C134 C135 124.3(7) . .
O14 C134 C133 115.5(6) . .
C135 C134 C133 120.0(7) . .
C116 C117 C118 117.4(7) . .
C30 C31 C32 118.1(8) . .
C63 C62 C61 119.1(7) . .
N11 C110 C115 115.1(7) . .
C111 C110 N11 126.1(7) . .
C111 C110 C115 118.8(7) . .
N2 C12 C11 116.7(7) . .
N2 C12 C13 122.6(8) . .
C13 C12 C11 120.7(8) . .
C44 C45 C40 119.7(7) . .
C44 C45 C46 116.6(7) . .
C46 C45 C40 123.6(7) . .
C113 C112 C111 120.9(7) . .
C45 C40 N7 118.3(7) . .
C41 C40 N7 122.9(7) . .
C41 C40 C45 118.8(7) . .
N5 C56 C61 117.6(7) . .
C57 C56 N5 125.0(7) . .
C57 C56 C61 117.4(7) . .
C110 C111 C112 122.1(7) . .
C105 C106 C107 119.2(9) . .
C120 C122 C123 105.9(7) . .
C121 C122 C120 108.7(8) . .
C121 C122 C123 111.1(7) . .
C121 C122 C119 108.1(8) . .
C119 C122 C120 110.5(9) . .
C119 C122 C123 112.6(7) . .
C27 C26 C25 120.7(7) . .
N10 C98 C99 122.5(7) . .
N10 C98 C97 117.6(7) . .
C99 C98 C97 119.8(7) . .
C13 C8 C9 117.8(8) . .
C13 C8 N1 116.2(10) . .
C9 C8 N1 125.9(9) . .
C11 C10 C9 120.5(9) . .
N7 C39 C38 123.0(8) . .
N5 C55 C54 121.3(8) . .
C107 C108 C109 120.9(9) . .
C107 C108 C103 119.0(8) . .
C103 C108 C109 120.1(8) . .
C47 C46 C45 120.6(7) . .
N3 C23 C22 129.5(10) . .
C101 C100 C99 119.4(7) . .
C56 C57 C58 123.2(7) . .
C136 C137 C139 106.1(7) . .
C136 C137 C140 112.2(7) . .
C140 C137 C139 108.2(9) . .
C138 C137 C136 112.4(8) . .
C138 C137 C139 104.9(10) . .
C138 C137 C140 112.5(9) . .
C54 C49 C50 118.8(10) . .
C49 C54 C55 122.7(8) . .
C49 C54 C53 119.6(9) . .
C53 C54 C55 117.6(9) . .
C61 C60 C59 121.6(7) . .
N6 C60 C59 116.4(6) . .
N6 C60 C61 122.0(6) . .
O15 C136 C135 122.2(7) . .
O15 C136 C137 115.0(7) . .
C135 C136 C137 122.8(7) . .
C108 C107 C106 121.5(10) . .
C33 C38 C39 120.3(9) . .
C33 C38 C37 117.9(9) . .
C37 C38 C39 121.9(8) . .
C12 C13 C14 115.3(9) . .
C8 C13 C12 120.9(8) . .
C8 C13 C14 123.7(8) . .
C46 C47 C48 119.9(8) . .
C51 C52 C53 119.5(10) . .
O10 C97 C98 118.5(6) . .
C96 C97 O10 121.5(7) . .
C96 C97 C98 120.0(7) . .
C84 C83 C82 114.2(8) . .
C85 C83 C84 109.2(7) . .
C85 C83 C82 108.7(7) . .
C85 C83 C86 109.0(8) . .
C86 C83 C84 108.9(8) . .
C86 C83 C82 106.8(7) . .
C82 C81 C80 124.2(8) . .
C123 C124 C125 124.5(7) . .
C116 C115 C114 117.1(7) . .
C116 C115 C110 123.8(7) . .
C114 C115 C110 119.2(7) . .
C62 C63 C64 120.0(7) . .
N13 C142 C141 179.3(16) . .
N6 C64 C63 123.0(7) . .
C60 N6 Dy1 112.9(4) . .
C64 N6 Dy1 127.3(5) . .
C64 N6 C60 118.0(6) . .
C92 C87 C88 120.9(10) . .
C97 C96 C95 119.4(8) . .
N9 C94 C99 117.4(7) . .
C95 C94 C99 118.1(7) . .
C95 C94 N9 124.4(8) . .
O7 C80 C81 121.5(8) . .
O7 C80 C79 119.8(8) . .
C81 C80 C79 118.5(8) . .
O4 C69 C70 123.7(7) . .
O4 C69 C68 117.0(7) . .
C70 C69 C68 119.3(7) . .
O13 C125 C126 117.3(7) . .
O13 C125 C124 123.3(7) . .
C124 C125 C126 119.3(7) . .
C52 C53 C54 120.8(10) . .
C40 C41 C42 121.1(7) . .
N3 C24 C29 117.8(8) . .
C25 C24 N3 122.9(9) . .
C25 C24 C29 118.7(7) . .
C94 C95 C96 122.4(8) . .
N10 C102 C101 122.9(7) . .
C8 C9 C10 122.1(8) . .
C57 C58 C59 120.6(7) . .
N2 C2AA C15 123.9(9) . .
C71 C70 C69 125.3(7) . .
O5 C71 C70 123.7(7) . .
O5 C71 C72 116.2(7) . .
C70 C71 C72 120.2(8) . .
N11 C109 C108 123.2(9) . .
C38 C33 C34 122.5(11) . .
N9 C93 C92 121.7(8) . .
C87 C92 C93 120.5(9) . .
C91 C92 C87 119.6(8) . .
C91 C92 C93 119.8(8) . .
C50 C51 C52 119.5(10) . .
N4 C32 C31 125.2(8) . .
C89 C90 C91 118.9(10) . .
C80 C79 C78 101.5(11) . .
C76 C79 C80 112.3(9) . .
C76 C79 C78 100.7(11) . .
C77 C79 C80 117.2(10) . .
C77 C79 C76 122.5(12) . .
C77 C79 C78 96.6(13) . .
C92 C91 C90 120.6(9) . .
N1 C7 C6 116.8(13) . .
C15 C14 C13 121.1(9) . .
C7 N1 C8 122.7(12) . .
O12 C123 C122 114.7(7) . .
O12 C123 C124 124.5(7) . .
C124 C123 C122 120.8(7) . .
C1 C6 C7 122.6(12) . .
C5 C6 C7 117.3(12) . .
C5 C6 C1 119.6(12) . .
C105 C104 C103 120.1(11) . .
C31 C30 C29 120.3(8) . .
C38 C37 C36 120.5(10) . .
C90 C89 C88 120.6(9) . .
C87 C88 C89 119.4(10) . .
C14 C15 C2AA 119.2(9) . .
N12 C118 C117 124.0(7) . .
C65 C68 C69 109.0(7) . .
C65 C68 C66 108.3(8) . .
C65 C68 C67 109.9(8) . .
C69 C68 C67 114.0(8) . .
C66 C68 C69 107.4(7) . .
C66 C68 C67 108.2(8) . .
C73 C72 C71 110.0(8) . .
C73 C72 C75 109.5(9) . .
C71 C72 C75 113.0(8) . .
C74 C72 C73 108.5(9) . .
C74 C72 C71 106.2(8) . .
C74 C72 C75 109.5(10) . .
C108 C103 C104 119.6(9) . .
O6 C82 C83 115.0(8) . .
O6 C82 C81 125.0(8) . .
C81 C82 C83 120.0(8) . .
C106 C105 C104 120.5(9) . .
C35 C34 C33 118.1(11) . .
C2 C1 C6 118.2(13) . .
C6 C5 C4 124.3(14) . .
C3 C2 C1 122.4(14) . .
C2 C3 C4 116.6(13) . .
C5 C4 C3 118.1(14) . .
N8 C48 C47 122.3(8) . .
C36 C35 C34 119.9(10) . .
C35 C36 C37 121.1(11) . .
C19 C20 C21 120.0(16) . .
C22 C17 C18 122.7(14) . .
C22 C21 C20 125.4(14) . .
C20 C19 C18 121.5(16) . .
C17 C18 C19 115.1(15) . .
C51 C50 C49 121.9(10) . .
N0AA C0AA C1AA 163(3) . .
Dy3 O16 Dy4 98.64(18) . 2_466
Dy3 O16 Dy4 111.96(17) . .
Dy4 O16 Dy4 107.64(18) . 2_466

loop_
_geom_bond_atom_site_label_1
_geom_bond_atom_site_label_2
_geom_bond_distance
_geom_bond_site_symmetry_2
Dy3 Dy4 3.8717(5) .
Dy3 Dy4 3.6052(5) 2_466
Dy3 O13 2.299(5) .
Dy3 O12 2.338(5) .
Dy3 O10 2.391(5) .
Dy3 O9 2.387(5) 2_466
Dy3 O11 2.404(4) .
Dy3 N10 2.567(6) .
Dy3 N8 2.549(6) 2_466
Dy3 O16 2.318(5) .
Dy4 Dy4 3.8649(7) 2_466
Dy4 O10 2.433(5) 2_466
Dy4 O9 2.399(5) .
Dy4 O11 2.384(5) .
Dy4 O14 2.325(5) .
Dy4 N12 2.544(6) .
Dy4 O15 2.304(5) .
Dy4 O16 2.435(5) 2_466
Dy4 O16 2.353(5) .
Dy1 Dy1 3.8988(7) 2
Dy1 Dy2 3.8988(5) 2
Dy1 Dy2 3.5903(5) .
Dy1 O3 2.385(5) .
Dy1 O2 2.411(4) .
Dy1 O6 2.324(5) .
Dy1 O1 2.366(5) .
Dy1 O7 2.320(5) .
Dy1 O8 2.441(5) .
Dy1 O8 2.363(5) 2
Dy1 N6 2.529(6) .
Dy2 O3 2.438(5) 2
Dy2 O2 2.382(5) .
Dy2 O1 2.390(5) .
Dy2 O5 2.319(5) .
Dy2 O4 2.339(5) .
Dy2 O8 2.318(5) .
Dy2 N4 2.566(6) .
Dy2 N2 2.527(7) .
O13 C125 1.263(9) .
O3 C59 1.322(8) .
O2 C27 1.349(8) .
O12 C123 1.263(9) .
O6 C82 1.267(10) .
O10 C97 1.359(9) .
O9 C43 1.322(8) .
O11 C113 1.340(8) .
O14 C134 1.265(9) .
O1 C11 1.331(9) .
O5 C71 1.290(9) .
O4 C69 1.269(9) .
N10 C98 1.380(9) .
N10 C102 1.339(9) .
O7 C80 1.254(10) .
N8 C44 1.374(9) .
N8 C48 1.324(9) .
N12 C114 1.365(9) .
N12 C118 1.312(9) .
C44 C43 1.434(10) .
C44 C45 1.404(10) .
N7 C40 1.422(9) .
N7 C39 1.264(10) .
C59 C60 1.422(10) .
C59 C58 1.399(10) .
O15 C136 1.314(10) .
N11 C110 1.415(9) .
N11 C109 1.246(10) .
N5 C56 1.415(10) .
N5 C55 1.288(11) .
C131 C133 1.529(11) .
C113 C114 1.424(10) .
C113 C112 1.385(10) .
C126 C127 1.532(11) .
C126 C125 1.510(10) .
C126 C129 1.519(12) .
C126 C128 1.518(12) .
C135 C134 1.391(10) .
C135 C136 1.377(10) .
C43 C42 1.380(10) .
C116 C117 1.360(11) .
C116 C115 1.395(11) .
N4 C28 1.368(10) .
N4 C32 1.315(10) .
C65 C68 1.533(13) .
C99 C98 1.406(11) .
C99 C100 1.434(10) .
C99 C94 1.421(11) .
N9 C94 1.417(10) .
N9 C93 1.275(10) .
N3 C23 1.212(12) .
N3 C24 1.407(11) .
C11 C12 1.439(11) .
C11 C10 1.374(11) .
C61 C62 1.409(10) .
C61 C56 1.425(11) .
C61 C60 1.415(10) .
N2 C12 1.368(10) .
N2 C2AA 1.327(10) .
C114 C115 1.411(9) .
C28 C27 1.436(10) .
C28 C29 1.409(11) .
C101 C100 1.364(11) .
C101 C102 1.400(11) .
C133 C134 1.550(11) .
C133 C130 1.517(11) .
C133 C132 1.534(11) .
C27 C26 1.369(10) .
C22 C23 1.448(12) .
C22 C17 1.380(16) .
C22 C21 1.297(15) .
C29 C24 1.425(12) .
C29 C30 1.401(12) .
C25 C26 1.401(11) .
C25 C24 1.354(12) .
C141 C142 1.524(19) .
C42 C41 1.407(10) .
C117 C118 1.399(10) .
C31 C32 1.407(12) .
C31 C30 1.353(13) .
C62 C63 1.358(11) .
C110 C111 1.362(11) .
C110 C115 1.417(10) .
C12 C13 1.405(11) .
C45 C40 1.408(11) .
C45 C46 1.407(11) .
C112 C111 1.417(10) .
C40 C41 1.393(10) .
C56 C57 1.388(11) .
C106 C107 1.374(13) .
C106 C105 1.347(15) .
C122 C120 1.555(13) .
C122 C123 1.563(10) .
C122 C121 1.497(12) .
C122 C119 1.522(13) .
C98 C97 1.413(11) .
C8 C13 1.382(13) .
C8 C9 1.402(13) .
C8 N1 1.409(11) .
C10 C9 1.409(11) .
C39 C38 1.469(11) .
C55 C54 1.457(11) .
C108 C107 1.361(12) .
C108 C109 1.465(11) .
C108 C103 1.366(13) .
C46 C47 1.331(11) .
C57 C58 1.392(11) .
C137 C136 1.511(10) .
C137 C139 1.533(14) .
C137 C140 1.517(12) .
C137 C138 1.482(14) .
C49 C54 1.382(12) .
C49 C50 1.393(13) .
C54 C53 1.396(13) .
C60 N6 1.369(9) .
C38 C33 1.357(13) .
C38 C37 1.368(13) .
C13 C14 1.445(13) .
C73 C72 1.518(14) .
C47 C48 1.404(11) .
C52 C53 1.386(13) .
C52 C51 1.386(14) .
C97 C96 1.350(10) .
C83 C84 1.539(11) .
C83 C85 1.530(13) .
C83 C82 1.566(11) .
C83 C86 1.532(12) .
C81 C80 1.415(12) .
C81 C82 1.357(12) .
C124 C125 1.403(10) .
C124 C123 1.401(10) .
C63 C64 1.399(11) .
C142 N13 1.215(17) .
C64 N6 1.327(9) .
C87 C92 1.364(12) .
C87 C88 1.365(13) .
C96 C95 1.440(11) .
C94 C95 1.348(12) .
C80 C79 1.568(13) .
C69 C70 1.416(11) .
C69 C68 1.537(11) .
C2AA C15 1.378(13) .
C70 C71 1.394(12) .
C71 C72 1.524(11) .
C33 C34 1.393(13) .
C93 C92 1.481(11) .
C92 C91 1.357(12) .
C51 C50 1.370(15) .
C90 C91 1.388(12) .
C90 C89 1.368(14) .
C79 C76 1.452(14) .
C79 C78 1.65(2) .
C79 C77 1.368(16) .
C66 C68 1.537(12) .
C7 N1 1.224(14) .
C7 C6 1.517(13) .
C14 C15 1.324(14) .
C6 C1 1.436(16) .
C6 C5 1.290(15) .
C104 C103 1.383(12) .
C104 C105 1.365(14) .
C37 C36 1.380(13) .
C89 C88 1.370(14) .
C68 C67 1.552(12) .
C72 C74 1.517(14) .
C72 C75 1.536(13) .
C34 C35 1.374(17) .
C1 C2 1.405(16) .
C5 C4 1.388(18) .
C2 C3 1.368(18) .
C3 C4 1.47(2) .
C35 C36 1.350(17) .
C20 C21 1.383(16) .
C20 C19 1.209(17) .
C17 C18 1.404(18) .
C19 C18 1.42(2) .
N0AA C0AA 1.21(3) .
C0AA C1AA 1.40(3) .

loop_
_geom_torsion_atom_site_label_1
_geom_torsion_atom_site_label_2
_geom_torsion_atom_site_label_3
_geom_torsion_atom_site_label_4
_geom_torsion
_geom_torsion_site_symmetry_1
Dy3 O13 C125 C126 -169.3(5) .
Dy3 O13 C125 C124 6.8(12) .
Dy3 O12 C123 C122 -158.4(5) .
Dy3 O12 C123 C124 19.1(13) .
Dy3 O10 C97 C98 -11.4(10) .
Dy3 O10 C97 C96 167.2(7) .
Dy3 O9 C43 C44 -21.9(8) 2_466
Dy3 O9 C43 C42 161.3(6) 2_466
Dy3 O11 C113 C114 118.9(6) .
Dy3 O11 C113 C112 -59.2(9) .
Dy3 N10 C98 C99 -171.8(6) .
Dy3 N10 C98 C97 8.3(9) .
Dy3 N10 C102 C101 171.4(6) .
Dy3 N8 C44 C43 15.1(8) 2_466
Dy3 N8 C44 C45 -164.4(6) 2_466
Dy3 N8 C48 C47 165.6(6) 2_466
Dy4 O10 C97 C98 166.4(5) 2_466
Dy4 O10 C97 C96 -15.1(14) 2_466
Dy4 O9 C43 C44 168.2(5) .
Dy4 O9 C43 C42 -8.6(12) .
Dy4 O11 C113 C114 -26.1(8) .
Dy4 O11 C113 C112 155.9(6) .
Dy4 O14 C134 C135 8.7(12) .
Dy4 O14 C134 C133 -176.6(5) .
Dy4 N12 C114 C113 13.3(8) .
Dy4 N12 C114 C115 -166.0(5) .
Dy4 N12 C118 C117 166.4(6) .
Dy4 O15 C136 C135 -19.0(12) .
Dy4 O15 C136 C137 163.3(6) .
Dy1 O3 C59 C60 -28.7(8) .
Dy1 O3 C59 C58 154.7(6) .
Dy1 O2 C27 C28 -164.2(5) .
Dy1 O2 C27 C26 17.1(12) .
Dy1 O6 C82 C83 -164.4(5) .
Dy1 O6 C82 C81 17.8(14) .
Dy1 O1 C11 C12 173.0(5) .
Dy1 O1 C11 C10 -6.9(13) .
Dy1 O7 C80 C81 -20.5(15) .
Dy1 O7 C80 C79 163.9(8) .
Dy2 O3 C59 C60 118.0(6) 2
Dy2 O3 C59 C58 -58.6(9) 2
Dy2 O2 C27 C28 9.6(9) .
Dy2 O2 C27 C26 -169.0(6) .
Dy2 O1 C11 C12 -19.3(9) .
Dy2 O1 C11 C10 160.8(6) .
Dy2 O5 C71 C70 1.4(13) .
Dy2 O5 C71 C72 -178.3(6) .
Dy2 O4 C69 C70 -24.9(12) .
Dy2 O4 C69 C68 157.3(6) .
Dy2 N4 C28 C27 -10.7(8) .
Dy2 N4 C28 C29 169.2(6) .
Dy2 N4 C32 C31 -166.3(7) .
Dy2 N2 C12 C11 18.0(8) .
Dy2 N2 C12 C13 -162.4(6) .
Dy2 N2 C2AA C15 161.9(7) .
O3 C59 C60 C61 -172.2(7) .
O3 C59 C60 N6 7.7(10) .
O3 C59 C58 C57 173.1(7) .
O2 C27 C26 C25 177.3(7) .
O10 C97 C96 C95 -178.9(9) .
O9 C43 C42 C41 179.6(7) .
O11 C113 C114 N12 7.3(10) .
O11 C113 C114 C115 -173.4(6) .
O11 C113 C112 C111 175.5(7) .
O1 C11 C12 N2 -0.5(10) .
O1 C11 C12 C13 179.9(7) .
O1 C11 C10 C9 -177.3(7) .
O5 C71 C72 C73 43.8(11) .
O5 C71 C72 C74 -73.4(10) .
O5 C71 C72 C75 166.6(9) .
O4 C69 C70 C71 2.9(14) .
O4 C69 C68 C65 56.7(10) .
O4 C69 C68 C66 -60.4(10) .
O4 C69 C68 C67 179.7(8) .
N10 C98 C97 O10 1.2(11) .
N10 C98 C97 C96 -177.4(8) .
O7 C80 C79 C76 -20.2(17) .
O7 C80 C79 C78 86.5(12) .
O7 C80 C79 C77 -169.9(14) .
N8 C44 C43 O9 3.0(10) .
N8 C44 C43 C42 180.0(7) .
N8 C44 C45 C40 176.7(7) .
N8 C44 C45 C46 -3.0(11) .
N12 C114 C115 C116 -3.4(11) .
N12 C114 C115 C110 176.0(7) .
C44 N8 C48 C47 0.3(12) .
C44 C43 C42 C41 2.8(11) .
C44 C45 C40 N7 -179.0(7) .
C44 C45 C40 C41 3.7(12) .
C44 C45 C46 C47 0.5(13) .
N7 C40 C41 C42 -178.6(7) .
N7 C39 C38 C33 -177.8(9) .
N7 C39 C38 C37 2.2(13) .
C59 C60 N6 Dy1 15.3(8) .
C59 C60 N6 C64 -178.8(7) .
N11 C110 C111 C112 -174.8(8) .
N11 C110 C115 C116 -3.4(12) .
N11 C110 C115 C114 177.3(7) .
N5 C56 C57 C58 -177.7(8) .
N5 C55 C54 C49 -9.8(14) .
N5 C55 C54 C53 174.3(9) .
C131 C133 C134 O14 -67.3(8) .
C131 C133 C134 C135 107.7(8) .
C113 C114 C115 C116 177.3(7) .
C113 C114 C115 C110 -3.3(11) .
C113 C112 C111 C110 -1.2(13) .
C43 C44 C45 C40 -2.9(11) .
C43 C44 C45 C46 177.4(7) .
C43 C42 C41 C40 -2.0(12) .
C116 C117 C118 N12 -0.4(14) .
N4 C28 C27 O2 1.7(10) .
N4 C28 C27 C26 -179.6(7) .
N4 C28 C29 C24 179.6(8) .
N4 C28 C29 C30 -0.1(12) .
C99 C98 C97 O10 -178.7(7) .
C99 C98 C97 C96 2.7(13) .
C99 C94 C95 C96 -0.1(16) .
N9 C94 C95 C96 -176.3(9) .
N9 C93 C92 C87 171.4(9) .
N9 C93 C92 C91 -11.4(14) .
C11 C12 C13 C8 -4.0(12) .
C11 C12 C13 C14 177.5(7) .
C11 C10 C9 C8 -1.6(13) .
C61 C62 C63 C64 1.3(14) .
C61 C56 C57 C58 4.0(13) .
C61 C60 N6 Dy1 -164.8(6) .
C61 C60 N6 C64 1.1(11) .
N2 C12 C13 C8 176.4(8) .
N2 C12 C13 C14 -2.1(12) .
N2 C2AA C15 C14 -1.0(15) .
C114 N12 C118 C117 -1.0(12) .
C114 C113 C112 C111 -2.6(11) .
C28 N4 C32 C31 0.8(13) .
C28 C27 C26 C25 -1.3(12) .
C28 C29 C24 N3 172.2(9) .
C28 C29 C24 C25 1.3(14) .
C28 C29 C30 C31 -1.1(14) .
C27 C28 C29 C24 -0.5(12) .
C27 C28 C29 C30 179.8(8) .
C22 C17 C18 C19 5(2) .
C29 C28 C27 O2 -178.2(7) .
C29 C28 C27 C26 0.5(11) .
C134 C135 C136 O15 -5.2(13) .
C134 C135 C136 C137 172.4(8) .
C117 C116 C115 C114 1.9(13) .
C117 C116 C115 C110 -177.5(8) .
C62 C61 C56 N5 -1.0(12) .
C62 C61 C56 C57 177.4(8) .
C62 C61 C60 C59 178.4(7) .
C62 C61 C60 N6 -1.5(11) .
C62 C63 C64 N6 -1.7(14) .
C110 N11 C109 C108 -178.4(8) .
C12 C11 C10 C9 2.8(12) .
C12 N2 C2AA C15 -0.2(13) .
C12 C13 C14 C15 0.8(13) .
C45 C44 C43 O9 -177.4(7) .
C45 C44 C43 C42 -0.4(11) .
C45 C40 C41 C42 -1.4(12) .
C45 C46 C47 C48 2.3(14) .
C112 C113 C114 N12 -174.6(7) .
C112 C113 C114 C115 4.8(11) .
C40 N7 C39 C38 177.2(7) .
C40 C45 C46 C47 -179.2(8) .
C56 N5 C55 C54 -179.5(8) .
C56 C61 C62 C63 179.9(8) .
C56 C61 C60 C59 -1.3(12) .
C56 C61 C60 N6 178.8(7) .
C56 C57 C58 C59 -0.7(13) .
C111 C110 C115 C116 178.8(8) .
C111 C110 C115 C114 -0.6(12) .
C26 C25 C24 N3 -172.6(9) .
C26 C25 C24 C29 -2.2(15) .
C98 N10 C102 C101 2.5(11) .
C98 C99 C100 C101 1.5(12) .
C98 C99 C94 N9 178.9(8) .
C98 C99 C94 C95 2.5(14) .
C98 C97 C96 C95 -0.4(15) .
C8 C13 C14 C15 -177.7(9) .
C10 C11 C12 N2 179.4(7) .
C10 C11 C12 C13 -0.1(11) .
C39 N7 C40 C45 143.8(8) .
C39 N7 C40 C41 -39.0(11) .
C39 C38 C33 C34 -179.7(9) .
C39 C38 C37 C36 178.4(10) .
C127 C126 C125 O13 -40.3(10) .
C127 C126 C125 C124 143.5(7) .
C55 N5 C56 C61 -148.1(8) .
C55 N5 C56 C57 33.6(13) .
C55 C54 C53 C52 176.7(9) .
C46 C45 C40 N7 0.7(12) .
C46 C45 C40 C41 -176.6(8) .
C46 C47 C48 N8 -2.8(14) .
C23 N3 C24 C29 164.4(11) .
C23 N3 C24 C25 -25.1(18) .
C23 C22 C17 C18 -172.1(13) .
C23 C22 C21 C20 175.6(13) .
C100 C99 C98 N10 -0.3(12) .
C100 C99 C98 C97 179.6(8) .
C100 C99 C94 N9 -4.7(13) .
C100 C99 C94 C95 178.9(9) .
C100 C101 C102 N10 -1.3(12) .
C49 C54 C53 C52 0.6(15) .
C54 C49 C50 C51 -1.6(16) .
C60 C59 C58 C57 -3.6(11) .
C60 C61 C62 C63 0.3(13) .
C60 C61 C56 N5 178.7(7) .
C60 C61 C56 C57 -2.9(12) .
C136 C135 C134 O14 10.1(13) .
C136 C135 C134 C133 -164.4(8) .
C107 C106 C105 C104 2(2) .
C107 C108 C109 N11 175.2(10) .
C107 C108 C103 C104 1.2(17) .
C38 C33 C34 C35 1.4(17) .
C38 C37 C36 C35 1.3(18) .
C13 C8 C9 C10 -2.5(13) .
C13 C8 N1 C7 157.5(10) .
C13 C14 C15 C2AA 0.7(15) .
C52 C51 C50 C49 -0.6(17) .
C97 C96 C95 C94 -0.9(17) .
C130 C133 C134 O14 51.2(9) .
C130 C133 C134 C135 -133.9(8) .
C81 C80 C79 C76 164.0(11) .
C81 C80 C79 C78 -89.2(12) .
C81 C80 C79 C77 14.4(19) .
C115 C116 C117 C118 -0.1(14) .
C115 C110 C111 C112 2.8(12) .
C63 C64 N6 Dy1 164.1(6) .
C63 C64 N6 C60 0.5(12) .
C87 C92 C91 C90 -0.4(16) .
C94 C99 C98 N10 176.3(8) .
C94 C99 C98 C97 -3.8(12) .
C94 C99 C100 C101 -175.0(8) .
C94 N9 C93 C92 177.4(8) .
C80 C81 C82 O6 -1.4(16) .
C80 C81 C82 C83 -179.1(9) .
C69 C70 C71 O5 8.8(14) .
C69 C70 C71 C72 -171.5(8) .
C125 C124 C123 O12 -1.0(14) .
C125 C124 C123 C122 176.3(7) .
C53 C52 C51 C50 2.7(17) .
C24 N3 C23 C22 -178.1(11) .
C24 C29 C30 C31 179.1(10) .
C24 C25 C26 C27 2.3(14) .
C102 N10 C98 C99 -1.6(11) .
C102 N10 C98 C97 178.4(7) .
C102 C101 C100 C99 -0.8(12) .
C9 C8 C13 C12 5.2(13) .
C9 C8 C13 C14 -176.4(8) .
C9 C8 N1 C7 -24.5(16) .
C58 C59 C60 C61 4.5(11) .
C58 C59 C60 N6 -175.5(7) .
C2AA N2 C12 C11 -177.8(7) .
C2AA N2 C12 C13 1.8(11) .
C120 C122 C123 O12 64.5(10) .
C120 C122 C123 C124 -113.1(9) .
C70 C69 C68 C65 -121.2(8) .
C70 C69 C68 C66 121.7(8) .
C70 C69 C68 C67 1.8(12) .
C70 C71 C72 C73 -135.9(9) .
C70 C71 C72 C74 106.9(10) .
C70 C71 C72 C75 -13.1(14) .
C109 N11 C110 C111 -36.6(13) .
C109 N11 C110 C115 145.8(9) .
C109 C108 C107 C106 -174.3(11) .
C109 C108 C103 C104 178.5(10) .
C33 C38 C37 C36 -1.6(15) .
C33 C34 C35 C36 -1.7(18) .
C93 N9 C94 C99 144.6(9) .
C93 N9 C94 C95 -39.3(14) .
C93 C92 C91 C90 -177.6(9) .
C92 C87 C88 C89 -2.1(18) .
C51 C52 C53 C54 -2.8(16) .
C32 N4 C28 C27 -179.6(7) .
C32 N4 C28 C29 0.3(11) .
C32 C31 C30 C29 2.1(15) .
C90 C89 C88 C87 0.9(18) .
C91 C90 C89 C88 0.5(18) .
C7 C6 C1 C2 -179.6(12) .
C7 C6 C5 C4 -175.6(15) .
N1 C8 C13 C12 -176.6(8) .
N1 C8 C13 C14 1.7(13) .
N1 C8 C9 C10 179.5(9) .
N1 C7 C6 C1 4.3(18) .
N1 C7 C6 C5 175.8(13) .
C123 C124 C125 O13 -11.6(13) .
C123 C124 C125 C126 164.3(8) .
C6 C7 N1 C8 176.3(9) .
C6 C1 C2 C3 -5(2) .
C6 C5 C4 C3 -5(3) .
C121 C122 C123 O12 -53.3(10) .
C121 C122 C123 C124 129.2(8) .
C84 C83 C82 O6 173.5(8) .
C84 C83 C82 C81 -8.6(12) .
C132 C133 C134 O14 171.9(7) .
C132 C133 C134 C135 -13.1(11) .
C30 C29 C24 N3 -8.0(14) .
C30 C29 C24 C25 -178.9(9) .
C30 C31 C32 N4 -2.1(15) .
C37 C38 C33 C34 0.2(15) .
C89 C90 C91 C92 -0.8(17) .
C88 C87 C92 C93 179.1(10) .
C88 C87 C92 C91 1.8(16) .
C118 N12 C114 C113 -177.7(7) .
C118 N12 C114 C115 3.0(11) .
C85 C83 C82 O6 -64.3(10) .
C85 C83 C82 C81 113.6(9) .
C68 C69 C70 C71 -179.4(9) .
C139 C137 C136 O15 82.4(10) .
C139 C137 C136 C135 -95.3(10) .
C103 C108 C107 C106 3.1(18) .
C103 C108 C109 N11 -2.1(14) .
C103 C104 C105 C106 2(2) .
C82 C81 C80 O7 2.2(16) .
C82 C81 C80 C79 177.8(10) .
C105 C106 C107 C108 -5(2) .
C105 C104 C103 C108 -3.7(19) .
C34 C35 C36 C37 0(2) .
C86 C83 C82 O6 53.1(10) .
C86 C83 C82 C81 -129.0(9) .
C1 C6 C5 C4 -4(2) .
C1 C2 C3 C4 -4(3) .
C5 C6 C1 C2 9(2) .
C2 C3 C4 C5 9(3) .
C48 N8 C44 C43 -177.8(7) .
C48 N8 C44 C45 2.6(11) .
C140 C137 C136 O15 -35.6(11) .
C140 C137 C136 C135 146.7(9) .
C20 C19 C18 C17 2(3) .
C138 C137 C136 O15 -163.6(9) .
C138 C137 C136 C135 18.7(13) .
C17 C22 C23 N3 -36(2) .
C17 C22 C21 C20 23(2) .
C21 C22 C23 N3 171.9(14) .
C21 C22 C17 C18 -16(2) .
C21 C20 C19 C18 3(3) .
C19 C20 C21 C22 -18(3) .
C129 C126 C125 O13 -162.1(8) .
C129 C126 C125 C124 21.7(11) .
C50 C49 C54 C55 -174.3(9) .
C50 C49 C54 C53 1.5(15) .
C128 C126 C125 O13 77.6(9) .
C128 C126 C125 C124 -98.6(9) .
C119 C122 C123 O12 -174.6(9) .
C119 C122 C123 C124 7.8(12) .
